data_4305193
loop_
_publ_author_name
'Sanjit Konar'
'Abraham Clearfield'

_publ_contact_author
; 
'Abraham Clearfield'
;
_publ_contact_author_email clearfield@mail.chem.tamu.edu
_publ_contact_author_phone '+1 979 997 9299'
_publ_section_title
;
Synthesis and Characterization of High Nuclearity Iron(III) Phosphonate
Molecular Clusters
;
_journal_name_full 'Inorganic Chemistry'
_journal_page_first 5573
_journal_page_last 5579
_journal_paper_doi 10.1021/ic702453g
_journal_volume 47
_journal_year 2008
_chemical_formula_sum 'C532 H496 Fe24 N10 O116 P12'
_chemical_formula_weight 10596.98
_chemical_name_systematic ?
_space_group_IT_number 2
_symmetry_cell_setting triclinic
_symmetry_space_group_name_Hall '-P 1'
_symmetry_space_group_name_H-M 'P -1'
_atom_sites_solution_hydrogens geom
_atom_sites_solution_primary direct
_atom_sites_solution_secondary difmap
_audit_creation_method SHELXL-97
_cell_angle_alpha 78.142(3)
_cell_angle_beta 88.054(3)
_cell_angle_gamma 88.211(3)
_cell_formula_units_Z 1
_cell_length_a 20.777(3)
_cell_length_b 22.558(3)
_cell_length_c 30.174(5)
_cell_measurement_temperature 110(2)
_cell_volume 13828(4)
_computing_cell_refinement 'Bruker SMART'
_computing_data_collection 'Bruker SMART'
_computing_data_reduction 'Bruker SAINT'
_computing_molecular_graphics 'Bruker SHELXTL'
_computing_publication_material 'Bruker SHELXTL'
_computing_structure_refinement 'SHELXL-97 (Sheldrick, 1997)'
_computing_structure_solution 'SHELXS-97 (Sheldrick, 1990)'
_diffrn_ambient_temperature 110(2)
_diffrn_measured_fraction_theta_full 0.990
_diffrn_measured_fraction_theta_max 0.990
_diffrn_measurement_device_type 'CCD area detector'
_diffrn_measurement_method 'phi and omega scans'
_diffrn_radiation_monochromator graphite
_diffrn_radiation_source 'fine-focus sealed tube'
_diffrn_radiation_type MoK\a
_diffrn_radiation_wavelength 0.71073
_diffrn_reflns_av_R_equivalents 0.0564
_diffrn_reflns_av_sigmaI/netI 0.1143
_diffrn_reflns_limit_h_max 23
_diffrn_reflns_limit_h_min -23
_diffrn_reflns_limit_k_max 25
_diffrn_reflns_limit_k_min -25
_diffrn_reflns_limit_l_max 33
_diffrn_reflns_limit_l_min -32
_diffrn_reflns_number 85727
_diffrn_reflns_theta_full 23.39
_diffrn_reflns_theta_max 23.39
_diffrn_reflns_theta_min 2.05
_exptl_absorpt_coefficient_mu 0.718
_exptl_absorpt_correction_T_max 0.872
_exptl_absorpt_correction_T_min 0.848
_exptl_absorpt_correction_type multi-scan
_exptl_absorpt_process_details 'Bruker SADABS V2.10'
_exptl_crystal_colour RED
_exptl_crystal_density_diffrn 1.286
_exptl_crystal_density_method 'not measured'
_exptl_crystal_description CUBE
_exptl_crystal_F_000 5542
_exptl_crystal_size_max 0.23
_exptl_crystal_size_mid 0.22
_exptl_crystal_size_min 0.19
_refine_diff_density_max 2.031
_refine_diff_density_min -0.627
_refine_diff_density_rms 0.131
_refine_ls_extinction_method none
_refine_ls_goodness_of_fit_ref 1.033
_refine_ls_hydrogen_treatment constr
_refine_ls_matrix_type full
_refine_ls_number_parameters 3138
_refine_ls_number_reflns 39992
_refine_ls_number_restraints 57
_refine_ls_restrained_S_all 1.033
_refine_ls_R_factor_all 0.1606
_refine_ls_R_factor_gt 0.0906
_refine_ls_shift/su_max 2.350
_refine_ls_shift/su_mean 0.044
_refine_ls_structure_factor_coef Fsqd
_refine_ls_weighting_details 'calc w=1/[\s^2^(Fo^2^)+(0.1983P)^2^+5.6245P] where P=(Fo^2^+2Fc^2^)/3'
_refine_ls_weighting_scheme calc
_refine_ls_wR_factor_gt 0.2511
_refine_ls_wR_factor_ref 0.3212
_reflns_number_gt 21610
_reflns_number_total 39992
_reflns_threshold_expression >2sigma(I)
_cod_data_source_file ic702453g-file001.cif
_cod_data_source_block 1
_cod_depositor_comments
;
The following automatic conversions were performed:
'_symmetry_cell_setting' value 'Triclinic' changed to 'triclinic'
according to '/home/saulius/struct/CIF-dictionaries/cif_core.dic'
dictionary named 'cif_core.dic' version 2.4.1 from
2010-06-29.

'_exptl_absorpt_correction_type' value 'Multi-Scan' changed
to 'multi-scan' according to
'/home/saulius/struct/CIF-dictionaries/cif_core.dic' dictionary named
'cif_core.dic' version 2.4.1 from 2010-06-29.

Automatic conversion script
Id: cif_fix_enum 1527 2010-12-29 10:47:43Z saulius 
;
_cod_database_code 4305193

loop_
_symmetry_equiv_pos_as_xyz
'x, y, z'
'-x, -y, -z'

loop_
_atom_site_label
_atom_site_type_symbol
_atom_site_fract_x
_atom_site_fract_y
_atom_site_fract_z
_atom_site_U_iso_or_equiv
_atom_site_adp_type
_atom_site_occupancy
_atom_site_symmetry_multiplicity
_atom_site_calc_flag
_atom_site_refinement_flags
_atom_site_disorder_assembly
_atom_site_disorder_group
O17 O 0.29586(18) 0.04894(18) 0.55035(13) 0.0457(11) Uani 1 1 d . . .
Fe1 Fe 0.06031(4) 0.41542(4) 0.10138(3) 0.0403(2) Uani 1 1 d . . .
Fe2 Fe 0.16483(4) 0.48316(4) 0.01295(3) 0.0383(2) Uani 1 1 d . . .
Fe3 Fe 0.13516(4) 0.33538(4) 0.03261(3) 0.0400(2) Uani 1 1 d . . .
Fe4 Fe 0.03948(4) 0.30614(4) -0.04188(3) 0.0399(2) Uani 1 1 d . . .
Fe5 Fe -0.10143(4) 0.37711(4) -0.03143(3) 0.0412(2) Uani 1 1 d . . .
Fe6 Fe 0.00817(4) 0.56336(4) 0.10825(3) 0.0399(2) Uani 1 1 d . . .
Fe7 Fe 0.66142(4) 0.13366(4) 0.47633(3) 0.0470(2) Uani 1 1 d . . .
Fe8 Fe 0.55866(4) 0.18596(4) 0.54251(3) 0.0457(2) Uani 1 1 d . . .
Fe9 Fe 0.41200(4) 0.14387(4) 0.52164(3) 0.0473(3) Uani 1 1 d . . .
Fe10 Fe 0.47970(4) 0.07082(4) 0.60593(3) 0.0426(2) Uani 1 1 d . . .
Fe11 Fe 0.41141(4) -0.06673(4) 0.59528(3) 0.0462(2) Uani 1 1 d . . .
Fe12 Fe 0.33562(4) 0.01729(4) 0.49949(3) 0.0452(2) Uani 1 1 d . . .
P1 P 0.13551(7) 0.41754(7) -0.07146(5) 0.0393(4) Uani 1 1 d . . .
P2 P -0.01981(7) 0.31808(7) 0.05711(5) 0.0394(4) Uani 1 1 d . . .
P3 P 0.15843(7) 0.51414(7) 0.10914(5) 0.0429(4) Uani 1 1 d . . .
P4 P 0.51710(8) 0.18028(7) 0.44126(5) 0.0444(4) Uani 1 1 d . . .
P5 P 0.62993(8) 0.05789(8) 0.58061(5) 0.0496(5) Uani 1 1 d . . .
P6 P 0.32678(7) 0.04978(8) 0.59495(5) 0.0453(4) Uani 1 1 d . . .
O1W O 0.5508(8) 0.2003(10) 0.1041(7) 0.434(12) Uani 1 1 d . . .
C257 C 0.8813(7) 0.1090(11) 0.7091(6) 0.575(9) Uani 1 1 d . . .
H25A H 0.8459 0.1271 0.7232 0.863 Uiso 1 1 calc R . .
H25B H 0.8904 0.1332 0.6796 0.863 Uiso 1 1 calc R . .
H25C H 0.9186 0.1068 0.7274 0.863 Uiso 1 1 calc R . .
C149 C 0.1207(8) 0.4297(6) 0.3159(5) 0.381(14) Uani 1 1 d D . .
H149 H 0.1485 0.4041 0.3351 0.457 Uiso 1 1 calc R . .
C148 C 0.0738(7) 0.4168(12) 0.2855(4) 0.309(15) Uani 1 1 d D . .
H148 H 0.0755 0.3773 0.2810 0.371 Uiso 1 1 calc R . .
C147 C 0.0274(5) 0.4527(7) 0.2625(3) 0.137(5) Uani 1 1 d . . .
N4 N 0.1581(5) 0.6052(5) 0.8628(4) 0.163(4) Uani 1 1 d . . .
C2 C 0.5269(3) 0.2112(3) 0.6785(2) 0.063(2) Uani 1 1 d . . .
H2 H 0.4888 0.2002 0.6982 0.075 Uiso 1 1 calc R . .
C3 C 0.5227(3) 0.2798(3) 0.6630(2) 0.0551(18) Uani 1 1 d . . .
C4 C 0.4813(4) 0.3134(3) 0.6858(2) 0.070(2) Uani 1 1 d . . .
H4 H 0.4564 0.2934 0.7102 0.084 Uiso 1 1 calc R . .
C5 C 0.4760(4) 0.3756(4) 0.6735(3) 0.077(2) Uani 1 1 d . . .
H5 H 0.4477 0.3970 0.6893 0.093 Uiso 1 1 calc R . .
C6 C 0.5126(4) 0.4056(3) 0.6378(3) 0.085(3) Uani 1 1 d . . .
H6 H 0.5095 0.4476 0.6291 0.101 Uiso 1 1 calc R . .
C7 C 0.5540(4) 0.3728(3) 0.6149(3) 0.079(2) Uani 1 1 d . . .
H7 H 0.5789 0.3935 0.5908 0.095 Uiso 1 1 calc R . .
C8 C 0.5602(4) 0.3110(3) 0.6261(3) 0.072(2) Uani 1 1 d . . .
H8 H 0.5883 0.2901 0.6098 0.086 Uiso 1 1 calc R . .
C9 C 0.5851(4) 0.1866(4) 0.7071(2) 0.071(2) Uani 1 1 d . . .
C10 C 0.6380(5) 0.2198(5) 0.7087(3) 0.102(3) Uani 1 1 d . . .
H10 H 0.6397 0.2589 0.6913 0.123 Uiso 1 1 calc R . .
C11 C 0.6919(5) 0.1959(4) 0.7367(3) 0.105(3) Uani 1 1 d . . .
H11 H 0.7273 0.2194 0.7387 0.125 Uiso 1 1 calc R . .
C12 C 0.6885(6) 0.1413(6) 0.7585(3) 0.139(4) Uani 1 1 d . . .
H12 H 0.7230 0.1251 0.7763 0.167 Uiso 1 1 calc R . .
C13 C 0.6342(7) 0.1026(6) 0.7573(4) 0.162(5) Uani 1 1 d . . .
H13 H 0.6331 0.0631 0.7740 0.195 Uiso 1 1 calc R . .
C14 C 0.5839(6) 0.1279(5) 0.7298(3) 0.125(4) Uani 1 1 d . . .
H14 H 0.5490 0.1043 0.7268 0.149 Uiso 1 1 calc R . .
C15 C 0.5227(3) 0.1761(3) 0.6402(2) 0.0535(19) Uani 1 1 d . . .
C16 C 0.6781(3) 0.2519(3) 0.5085(2) 0.059(2) Uani 1 1 d . . .
C17 C 0.7183(3) 0.3086(3) 0.5049(2) 0.063(2) Uani 1 1 d . . .
H17 H 0.7591 0.3008 0.4897 0.076 Uiso 1 1 calc R . .
C18 C 0.7350(3) 0.3193(4) 0.5518(3) 0.070(2) Uani 1 1 d . . .
C19 C 0.7621(4) 0.2702(5) 0.5807(3) 0.105(3) Uani 1 1 d . . .
H19 H 0.7686 0.2328 0.5725 0.127 Uiso 1 1 calc R . .
C20 C 0.7796(5) 0.2798(6) 0.6241(4) 0.142(5) Uani 1 1 d . . .
H20 H 0.7990 0.2480 0.6443 0.171 Uiso 1 1 calc R . .
C21 C 0.7693(5) 0.3326(5) 0.6368(3) 0.127(4) Uani 1 1 d . . .
H21 H 0.7819 0.3378 0.6650 0.153 Uiso 1 1 calc R . .
C22 C 0.7395(6) 0.3795(5) 0.6070(3) 0.126(4) Uani 1 1 d . . .
H22 H 0.7299 0.4165 0.6151 0.151 Uiso 1 1 calc R . .
C23 C 0.7249(4) 0.3701(4) 0.5667(3) 0.089(3) Uani 1 1 d . . .
H23 H 0.7058 0.4024 0.5469 0.107 Uiso 1 1 calc R . .
C24 C 0.6864(3) 0.3630(3) 0.4752(2) 0.071(2) Uani 1 1 d D . .
C25 C 0.7241(4) 0.4015(4) 0.4425(3) 0.099(3) Uani 1 1 d D . .
H25 H 0.7675 0.3920 0.4382 0.118 Uiso 1 1 calc R . .
C26 C 0.6970(5) 0.4531(4) 0.4172(3) 0.116(4) Uani 1 1 d D . .
H26 H 0.7230 0.4786 0.3965 0.139 Uiso 1 1 calc R . .
C27 C 0.6343(5) 0.4683(4) 0.4210(3) 0.100(3) Uani 1 1 d D . .
H27 H 0.6168 0.5033 0.4031 0.120 Uiso 1 1 calc R . .
C28 C 0.5958(4) 0.4289(3) 0.4534(3) 0.092(3) Uani 1 1 d D . .
H28 H 0.5520 0.4377 0.4566 0.110 Uiso 1 1 calc R . .
C29 C 0.6225(4) 0.3780(3) 0.4799(3) 0.074(2) Uani 1 1 d D . .
H29 H 0.5969 0.3532 0.5014 0.089 Uiso 1 1 calc R . .
C316 C 0.1906(6) 0.1861(5) 0.4384(5) 0.156(5) Uiso 1 1 d D . .
C80 C 0.1472(6) 0.2315(7) 0.4464(8) 0.384(12) Uani 1 1 d D . .
H80 H 0.1598 0.2702 0.4480 0.461 Uiso 1 1 calc R . .
C284 C 0.0841(8) 0.2138(10) 0.4518(10) 1.62(7) Uani 1 1 d D . .
H284 H 0.0573 0.2317 0.4709 1.942 Uiso 1 1 calc R . .
C297 C 0.0583(5) 0.1727(7) 0.4317(5) 0.308(13) Uani 1 1 d D . .
H297 H 0.0155 0.1749 0.4234 0.369 Uiso 1 1 calc R . .
C277 C 0.1030(5) 0.1240(7) 0.4238(6) 0.227(9) Uani 1 1 d D . .
H277 H 0.0892 0.0877 0.4177 0.272 Uiso 1 1 calc R . .
C278 C 0.1668(4) 0.1365(5) 0.4262(5) 0.156(6) Uani 1 1 d D . .
H278 H 0.1967 0.1084 0.4187 0.188 Uiso 1 1 calc R . .
C30 C 0.4387(3) 0.2641(3) 0.5406(2) 0.0495(18) Uani 1 1 d . . .
C31 C 0.4139(3) 0.3273(3) 0.5444(2) 0.058(2) Uani 1 1 d . . .
H31 H 0.4443 0.3438 0.5626 0.070 Uiso 1 1 calc R . .
C32 C 0.4124(3) 0.3694(3) 0.4978(3) 0.064(2) Uani 1 1 d . . .
C33 C 0.4114(4) 0.3480(4) 0.4587(3) 0.084(3) Uani 1 1 d . . .
H33 H 0.4116 0.3066 0.4592 0.101 Uiso 1 1 calc R . .
C34 C 0.4100(5) 0.3905(5) 0.4178(3) 0.123(4) Uani 1 1 d . . .
H34 H 0.4128 0.3763 0.3910 0.147 Uiso 1 1 calc R . .
C35 C 0.4051(5) 0.4502(5) 0.4153(4) 0.130(4) Uani 1 1 d . . .
H35 H 0.4007 0.4770 0.3876 0.156 Uiso 1 1 calc R . .
C36 C 0.4067(6) 0.4704(4) 0.4543(4) 0.158(5) Uani 1 1 d . . .
H36 H 0.4044 0.5119 0.4536 0.190 Uiso 1 1 calc R . .
C37 C 0.4117(6) 0.4291(4) 0.4965(4) 0.134(4) Uani 1 1 d . . .
H37 H 0.4146 0.4434 0.5231 0.161 Uiso 1 1 calc R . .
C38 C 0.3467(3) 0.3283(3) 0.5677(2) 0.0519(18) Uani 1 1 d . . .
C39 C 0.3394(4) 0.3555(3) 0.6042(2) 0.072(2) Uani 1 1 d . . .
H39 H 0.3753 0.3711 0.6150 0.087 Uiso 1 1 calc R . .
C40 C 0.2812(5) 0.3602(4) 0.6249(3) 0.103(3) Uani 1 1 d . . .
H40 H 0.2771 0.3804 0.6488 0.124 Uiso 1 1 calc R . .
C41 C 0.2286(5) 0.3353(4) 0.6105(4) 0.120(4) Uani 1 1 d . . .
H41 H 0.1890 0.3369 0.6256 0.144 Uiso 1 1 calc R . .
C42 C 0.2339(4) 0.3079(4) 0.5737(4) 0.101(3) Uani 1 1 d . . .
H42 H 0.1979 0.2916 0.5635 0.122 Uiso 1 1 calc R . .
C43 C 0.2939(3) 0.3049(3) 0.5518(3) 0.077(3) Uani 1 1 d . . .
H43 H 0.2981 0.2872 0.5266 0.092 Uiso 1 1 calc R . .
C44 C 0.4605(3) -0.0379(3) 0.6801(2) 0.0555(19) Uani 1 1 d . . .
C45 C 0.4658(3) -0.0621(3) 0.7316(2) 0.060(2) Uani 1 1 d . . .
H45 H 0.4516 -0.1041 0.7372 0.072 Uiso 1 1 calc R . .
C46 C 0.5327(4) -0.0653(4) 0.7467(2) 0.083(3) Uani 1 1 d . . .
C47 C 0.5828(4) -0.0356(5) 0.7222(3) 0.112(4) Uani 1 1 d . . .
H47 H 0.5746 -0.0089 0.6950 0.134 Uiso 1 1 calc R . .
C48 C 0.6442(5) -0.0442(6) 0.7364(4) 0.139(5) Uani 1 1 d . . .
H48 H 0.6776 -0.0268 0.7174 0.167 Uiso 1 1 calc R . .
C49 C 0.6573(7) -0.0766(10) 0.7765(5) 0.251(10) Uani 1 1 d . . .
H49 H 0.6999 -0.0827 0.7853 0.301 Uiso 1 1 calc R . .
C50 C 0.6101(7) -0.1007(9) 0.8048(5) 0.208(8) Uani 1 1 d . . .
H50 H 0.6188 -0.1203 0.8343 0.249 Uiso 1 1 calc R . .
C51 C 0.5481(7) -0.0960(7) 0.7893(4) 0.180(6) Uani 1 1 d . . .
H51 H 0.5153 -0.1144 0.8085 0.216 Uiso 1 1 calc R . .
C301 C 0.3008(4) 0.1936(6) 0.3723(4) 0.500(10) Uani 1 1 d D . .
H301 H 0.3000 0.1542 0.3893 0.600 Uiso 1 1 calc R . .
C322 C 0.3264(7) 0.1927(8) 0.3260(7) 1.32(7) Uani 1 1 d D . .
H322 H 0.3397 0.1586 0.3149 1.580 Uiso 1 1 calc R . .
C318 C 0.3269(8) 0.2533(6) 0.3020(5) 0.52(2) Uani 1 1 d D . .
H318 H 0.3433 0.2616 0.2724 0.623 Uiso 1 1 calc R . .
C309 C 0.3028(10) 0.3025(7) 0.3217(4) 0.405(15) Uani 1 1 d D . .
H309 H 0.3000 0.3428 0.3066 0.486 Uiso 1 1 calc R . .
C320 C 0.2856(13) 0.2831(7) 0.3635(6) 0.49(3) Uani 1 1 d D . .
H320 H 0.2728 0.3167 0.3753 0.586 Uiso 1 1 calc R . .
C287 C 0.2783(7) 0.2326(6) 0.3980(3) 0.272(10) Uani 0.98(3) 1 d PD . .
C52 C 0.4192(4) -0.0295(4) 0.7586(2) 0.081(3) Uani 1 1 d D . .
C53 C 0.4224(6) 0.0144(5) 0.7724(3) 0.203(5) Uani 1 1 d D . .
H53 H 0.4630 0.0308 0.7660 0.244 Uiso 1 1 calc R . .
C274 C 0.3841(8) 0.0503(10) 0.7958(6) 0.258(9) Uani 1 1 d D . .
H274 H 0.3966 0.0870 0.8019 0.310 Uiso 1 1 calc R . .
C276 C 0.3369(13) 0.0297(7) 0.8062(6) 0.277(12) Uani 1 1 d D . .
H276 H 0.3134 0.0454 0.8281 0.333 Uiso 1 1 calc R . .
C275 C 0.3077(6) -0.0179(8) 0.7900(6) 0.227(9) Uani 1 1 d D . .
H275 H 0.2651 -0.0293 0.7960 0.273 Uiso 1 1 calc R . .
C57 C 0.3555(7) -0.0470(7) 0.7620(5) 0.177(6) Uani 1 1 d D . .
H57 H 0.3425 -0.0765 0.7470 0.212 Uiso 1 1 calc R . .
C282 C 0.7070(6) 0.1947(7) 0.2916(4) 0.211(8) Uani 1 1 d D . .
C321 C 0.6494(17) 0.2106(4) 0.2820(5) 0.69(4) Uani 1 1 d D . .
H321 H 0.6238 0.2154 0.3070 0.828 Uiso 1 1 calc R . .
C323 C 0.6212(11) 0.2207(6) 0.2470(14) 0.50(3) Uani 1 1 d D . .
H323 H 0.5786 0.2348 0.2445 0.600 Uiso 1 1 calc R . .
C324 C 0.6652(15) 0.2070(9) 0.2045(6) 0.334(15) Uani 1 1 d D . .
H324 H 0.6489 0.2075 0.1761 0.401 Uiso 1 1 calc R . .
C325 C 0.7276(8) 0.1950(10) 0.2145(4) 0.228(10) Uani 1 1 d D . .
H325 H 0.7586 0.1827 0.1951 0.273 Uiso 1 1 calc R . .
C292 C 0.7390(8) 0.2033(9) 0.2562(4) 0.266(8) Uani 1 1 d D . .
H292 H 0.7794 0.2188 0.2588 0.319 Uiso 1 1 calc R . .
C78 C 0.7758(4) 0.2266(5) 0.3476(3) 0.102(3) Uani 1 1 d D . .
C326 C 0.7856(8) 0.2812(6) 0.3631(4) 0.189(7) Uani 1 1 d D . .
H326 H 0.7507 0.3068 0.3665 0.227 Uiso 1 1 calc R . .
C327 C 0.8511(9) 0.2975(8) 0.3739(5) 0.273(10) Uani 1 1 d D . .
H327 H 0.8615 0.3305 0.3861 0.327 Uiso 1 1 calc R . .
C328 C 0.8988(6) 0.2491(10) 0.3609(6) 0.248(10) Uani 1 1 d D . .
H328 H 0.9424 0.2577 0.3589 0.298 Uiso 1 1 calc R . .
C329 C 0.8801(13) 0.1903(11) 0.3516(7) 0.285(12) Uiso 1 1 d D . .
H329 H 0.9096 0.1584 0.3519 0.342 Uiso 1 1 calc R . .
C330 C 0.8195(7) 0.1859(12) 0.3428(5) 0.328(13) Uani 1 1 d D . .
H330 H 0.8070 0.1519 0.3327 0.393 Uiso 1 1 calc R . .
C58 C 0.1453(3) -0.0570(4) 0.4965(3) 0.071(2) Uani 1 1 d . . .
H58 H 0.1323 -0.0228 0.4726 0.085 Uiso 1 1 calc R . .
C59 C 0.1183(4) -0.0454(4) 0.5412(3) 0.084(3) Uani 1 1 d . . .
C60 C 0.1528(6) -0.0445(8) 0.5772(3) 0.180(7) Uani 1 1 d . . .
H60 H 0.1967 -0.0533 0.5751 0.216 Uiso 1 1 calc R . .
C63 C 0.0260(6) -0.0230(8) 0.5888(6) 0.253(8) Uani 1 1 d . . .
H63 H -0.0178 -0.0149 0.5925 0.304 Uiso 1 1 calc R . .
C64 C 0.0521(5) -0.0403(8) 0.5450(4) 0.199(8) Uani 1 1 d . . .
H64 H 0.0252 -0.0469 0.5226 0.239 Uiso 1 1 calc R . .
C65 C 0.1225(4) -0.1146(4) 0.4843(3) 0.089(3) Uani 1 1 d . . .
C66 C 0.1253(4) -0.1705(4) 0.5156(4) 0.104(3) Uani 1 1 d . . .
H66 H 0.1418 -0.1730 0.5442 0.124 Uiso 1 1 calc R . .
C67 C 0.1026(5) -0.2224(5) 0.5024(5) 0.151(5) Uani 1 1 d . . .
H67 H 0.1006 -0.2604 0.5214 0.181 Uiso 1 1 calc R . .
C68 C 0.0825(6) -0.2092(7) 0.4545(5) 0.199(5) Uani 1 1 d . . .
H68 H 0.0742 -0.2430 0.4426 0.238 Uiso 1 1 calc R . .
C69 C 0.0755(10) -0.1630(9) 0.4296(7) 0.261(10) Uani 1 1 d . . .
H69 H 0.0527 -0.1597 0.4032 0.313 Uiso 1 1 calc R . .
C70 C 0.1034(7) -0.1115(7) 0.4413(4) 0.179(5) Uani 1 1 d . . .
H70 H 0.1085 -0.0761 0.4195 0.215 Uiso 1 1 calc R . .
C71 C 0.7107(4) 0.2138(4) 0.3366(3) 0.091(3) Uani 1 1 d . . .
H71 H 0.6861 0.2522 0.3335 0.109 Uiso 1 1 calc R . .
C73 C 0.2209(3) -0.0590(4) 0.4980(2) 0.059(2) Uani 1 1 d . . .
C84 C 0.5264(3) 0.2444(3) 0.3973(2) 0.0469(17) Uani 1 1 d . . .
C85 C 0.4950(5) 0.2521(4) 0.3577(3) 0.120(4) Uani 1 1 d . . .
H85 H 0.4687 0.2214 0.3532 0.145 Uiso 1 1 calc R . .
C86 C 0.5001(5) 0.3024(4) 0.3243(3) 0.119(3) Uani 1 1 d . . .
H86 H 0.4755 0.3057 0.2987 0.143 Uiso 1 1 calc R . .
C87 C 0.5394(4) 0.3477(3) 0.3269(2) 0.062(2) Uani 1 1 d . . .
C88 C 0.5759(4) 0.3402(3) 0.3647(3) 0.073(2) Uani 1 1 d . . .
H88 H 0.6054 0.3694 0.3673 0.088 Uiso 1 1 calc R . .
C89 C 0.5692(4) 0.2899(3) 0.3992(3) 0.080(3) Uani 1 1 d . . .
H89 H 0.5943 0.2862 0.4246 0.096 Uiso 1 1 calc R . .
C90 C 0.5498(4) 0.4045(3) 0.2896(2) 0.074(2) Uani 1 1 d . . .
C91 C 0.5357(5) 0.4608(3) 0.3092(3) 0.097(3) Uani 1 1 d . . .
H91A H 0.5023 0.4525 0.3323 0.145 Uiso 1 1 calc R . .
H91B H 0.5220 0.4936 0.2856 0.145 Uiso 1 1 calc R . .
H91C H 0.5741 0.4718 0.3222 0.145 Uiso 1 1 calc R . .
C92 C 0.5053(5) 0.4069(4) 0.2503(3) 0.104(3) Uani 1 1 d . . .
H92A H 0.5111 0.3705 0.2386 0.157 Uiso 1 1 calc R . .
H92B H 0.5152 0.4413 0.2268 0.157 Uiso 1 1 calc R . .
H92C H 0.4614 0.4104 0.2606 0.157 Uiso 1 1 calc R . .
C93 C 0.6212(4) 0.4028(4) 0.2715(3) 0.095(3) Uani 1 1 d . . .
H93A H 0.6494 0.4120 0.2935 0.142 Uiso 1 1 calc R . .
H93B H 0.6260 0.4321 0.2437 0.142 Uiso 1 1 calc R . .
H93C H 0.6319 0.3631 0.2661 0.142 Uiso 1 1 calc R . .
C94 C 0.2687(3) 0.0793(3) 0.6301(2) 0.0514(18) Uani 1 1 d . . .
C95 C 0.2393(5) 0.1321(5) 0.6154(3) 0.148(4) Uani 1 1 d . . .
H95 H 0.2512 0.1548 0.5872 0.177 Uiso 1 1 calc R . .
C96 C 0.6776(4) 0.1692(3) 0.3754(3) 0.068(2) Uani 1 1 d . . .
C97 C 0.1743(3) 0.1266(3) 0.6835(2) 0.0584(19) Uani 1 1 d . . .
C98 C 0.2055(5) 0.0740(4) 0.6985(3) 0.117(3) Uani 1 1 d . . .
H98 H 0.1951 0.0523 0.7274 0.140 Uiso 1 1 calc R . .
C99 C 0.2534(5) 0.0500(3) 0.6725(3) 0.099(3) Uani 1 1 d . . .
H99 H 0.2746 0.0138 0.6848 0.118 Uiso 1 1 calc R . .
C100 C 0.1220(4) 0.1500(3) 0.7116(3) 0.077(2) Uani 1 1 d . . .
C101 C 0.1098(6) 0.2169(5) 0.6952(4) 0.163(5) Uani 1 1 d . . .
H10A H 0.1495 0.2359 0.6840 0.245 Uiso 1 1 calc R . .
H10B H 0.0928 0.2342 0.7199 0.245 Uiso 1 1 calc R . .
H10C H 0.0794 0.2233 0.6714 0.245 Uiso 1 1 calc R . .
C102 C 0.1383(4) 0.1392(5) 0.7613(3) 0.114(3) Uani 1 1 d . . .
H10D H 0.1398 0.0964 0.7737 0.171 Uiso 1 1 calc R . .
H10E H 0.1060 0.1584 0.7774 0.171 Uiso 1 1 calc R . .
H10F H 0.1796 0.1558 0.7643 0.171 Uiso 1 1 calc R . .
C103 C 0.0608(4) 0.1170(4) 0.7068(3) 0.100(3) Uani 1 1 d . . .
H10G H 0.0469 0.1282 0.6761 0.150 Uiso 1 1 calc R . .
H10H H 0.0277 0.1280 0.7269 0.150 Uiso 1 1 calc R . .
H10I H 0.0691 0.0741 0.7144 0.150 Uiso 1 1 calc R . .
C104 C 0.6996(3) 0.0534(4) 0.6129(2) 0.075(3) Uani 1 1 d . . .
C105 C 0.7384(4) 0.0010(5) 0.6202(3) 0.105(3) Uani 1 1 d . . .
H105 H 0.7292 -0.0300 0.6055 0.126 Uiso 1 1 calc R . .
C106 C 0.7903(5) -0.0064(7) 0.6486(3) 0.181(6) Uani 1 1 d . . .
H106 H 0.8153 -0.0420 0.6529 0.217 Uiso 1 1 calc R . .
C107 C 0.8050(4) 0.0402(8) 0.6707(3) 0.174(6) Uani 1 1 d . . .
C108 C 0.7664(5) 0.0945(8) 0.6630(4) 0.213(6) Uani 1 1 d . . .
H108 H 0.7751 0.1259 0.6775 0.256 Uiso 1 1 calc R . .
C109 C 0.7135(4) 0.1002(6) 0.6324(3) 0.117(4) Uani 1 1 d . . .
H109 H 0.6890 0.1361 0.6261 0.140 Uiso 1 1 calc R . .
C110 C 0.8627(5) 0.0404(12) 0.7042(4) 0.295(12) Uani 1 1 d . . .
C111 C 0.9214(4) 0.0167(9) 0.6818(4) 0.220(9) Uani 1 1 d . . .
H11A H 0.9569 0.0426 0.6824 0.330 Uiso 1 1 calc R . .
H11B H 0.9123 0.0159 0.6509 0.330 Uiso 1 1 calc R . .
H11C H 0.9322 -0.0236 0.6977 0.330 Uiso 1 1 calc R . .
C112 C 0.8454(7) 0.018(2) 0.7447(5) 0.65(4) Uani 1 1 d . . .
H11D H 0.8724 -0.0167 0.7562 0.980 Uiso 1 1 calc R . .
H11E H 0.8014 0.0060 0.7456 0.980 Uiso 1 1 calc R . .
H11F H 0.8494 0.0478 0.7630 0.980 Uiso 1 1 calc R . .
C113 C -0.1244(3) 0.1922(3) -0.0429(2) 0.0589(19) Uani 1 1 d . . .
H113 H -0.0932 0.1620 -0.0503 0.071 Uiso 1 1 calc R . .
C114 C -0.1535(3) 0.1666(3) 0.0052(3) 0.073(2) Uani 1 1 d . . .
C115 C -0.1778(4) 0.2067(4) 0.0328(3) 0.076(2) Uani 1 1 d . . .
H115 H -0.1746 0.2485 0.0237 0.092 Uiso 1 1 calc R . .
C116 C -0.2073(4) 0.1799(5) 0.0751(3) 0.102(3) Uani 1 1 d . . .
H116 H -0.2236 0.2047 0.0942 0.122 Uiso 1 1 calc R . .
C117 C -0.2122(5) 0.1186(4) 0.0884(4) 0.116(4) Uani 1 1 d . . .
H117 H -0.2316 0.1028 0.1164 0.140 Uiso 1 1 calc R . .
C118 C -0.1897(5) 0.0799(4) 0.0620(4) 0.115(4) Uani 1 1 d . . .
H118 H -0.1948 0.0384 0.0713 0.138 Uiso 1 1 calc R . .
C119 C -0.1582(5) 0.1042(4) 0.0197(3) 0.104(3) Uani 1 1 d . . .
H119 H -0.1408 0.0783 0.0019 0.125 Uiso 1 1 calc R . .
C120 C -0.1761(3) 0.2003(3) -0.0770(2) 0.0601(19) Uani 1 1 d . . .
C121 C -0.2315(3) 0.2340(3) -0.0739(2) 0.065(2) Uani 1 1 d . . .
H121 H -0.2378 0.2539 -0.0499 0.078 Uiso 1 1 calc R . .
C122 C -0.2788(4) 0.2389(4) -0.1065(3) 0.080(2) Uani 1 1 d . . .
H122 H -0.3162 0.2619 -0.1039 0.096 Uiso 1 1 calc R . .
C123 C -0.2704(4) 0.2100(4) -0.1424(3) 0.092(3) Uani 1 1 d . . .
H123 H -0.3017 0.2132 -0.1642 0.111 Uiso 1 1 calc R . .
C124 C -0.2131(4) 0.1752(4) -0.1453(3) 0.086(3) Uani 1 1 d . . .
H124 H -0.2062 0.1554 -0.1693 0.103 Uiso 1 1 calc R . .
C125 C -0.1680(4) 0.1707(3) -0.1130(2) 0.066(2) Uani 1 1 d . . .
H125 H -0.1308 0.1473 -0.1151 0.079 Uiso 1 1 calc R . .
C126 C 0.1447(3) 0.2181(3) -0.0054(2) 0.0482(18) Uani 1 1 d . . .
C127 C 0.1796(3) 0.1581(3) -0.0032(2) 0.060(2) Uani 1 1 d . . .
H127 H 0.2145 0.1564 0.0182 0.072 Uiso 1 1 calc R . .
C128 C 0.1366(4) 0.1054(3) 0.0156(2) 0.070(2) Uani 1 1 d . . .
C129 C 0.0711(4) 0.1057(3) 0.0091(3) 0.074(2) Uani 1 1 d . . .
H129 H 0.0510 0.1396 -0.0082 0.089 Uiso 1 1 calc R . .
C130 C 0.0355(5) 0.0557(4) 0.0285(4) 0.112(4) Uani 1 1 d . . .
H130 H -0.0086 0.0562 0.0242 0.134 Uiso 1 1 calc R . .
C131 C 0.0638(7) 0.0066(5) 0.0535(4) 0.157(5) Uani 1 1 d . . .
H131 H 0.0389 -0.0265 0.0661 0.188 Uiso 1 1 calc R . .
C132 C 0.1280(8) 0.0039(4) 0.0609(4) 0.155(6) Uani 1 1 d . . .
H132 H 0.1459 -0.0311 0.0784 0.186 Uiso 1 1 calc R . .
C133 C 0.1680(5) 0.0526(3) 0.0428(3) 0.095(3) Uani 1 1 d . . .
H133 H 0.2120 0.0511 0.0481 0.114 Uiso 1 1 calc R . .
C134 C 0.2103(4) 0.1524(3) -0.0476(3) 0.068(2) Uani 1 1 d . . .
C135 C 0.1839(4) 0.1249(4) -0.0778(3) 0.089(3) Uani 1 1 d . . .
H135 H 0.1434 0.1084 -0.0708 0.107 Uiso 1 1 calc R . .
C136 C 0.2123(5) 0.1195(5) -0.1176(3) 0.122(4) Uani 1 1 d . . .
H136 H 0.1921 0.0989 -0.1367 0.147 Uiso 1 1 calc R . .
C137 C 0.2686(7) 0.1436(4) -0.1290(4) 0.152(5) Uani 1 1 d . . .
H137 H 0.2873 0.1411 -0.1570 0.183 Uiso 1 1 calc R . .
C138 C 0.3019(5) 0.1732(4) -0.1000(5) 0.158(5) Uani 1 1 d . . .
H138 H 0.3428 0.1886 -0.1074 0.190 Uiso 1 1 calc R . .
C139 C 0.2704(5) 0.1777(4) -0.0608(4) 0.120(4) Uani 1 1 d . . .
H139 H 0.2897 0.1987 -0.0416 0.144 Uiso 1 1 calc R . .
C140 C -0.0234(4) 0.4327(4) 0.2330(2) 0.069(2) Uani 1 1 d . . .
H140 H -0.0222 0.3883 0.2398 0.082 Uiso 1 1 calc R . .
C141 C -0.0894(4) 0.4519(4) 0.2459(3) 0.079(3) Uani 1 1 d . . .
C142 C -0.1233(4) 0.4977(4) 0.2199(3) 0.076(2) Uani 1 1 d . . .
H142 H -0.1043 0.5190 0.1932 0.091 Uiso 1 1 calc R . .
C143 C -0.1866(4) 0.5142(4) 0.2321(3) 0.098(3) Uani 1 1 d . . .
H143 H -0.2101 0.5443 0.2132 0.118 Uiso 1 1 calc R . .
C144 C -0.2125(6) 0.4843(6) 0.2730(5) 0.206(6) Uani 1 1 d . . .
H144 H -0.2531 0.4955 0.2830 0.247 Uiso 1 1 calc R . .
C145 C -0.1757(8) 0.4348(8) 0.3005(7) 0.321(10) Uani 1 1 d . . .
H145 H -0.1918 0.4128 0.3279 0.385 Uiso 1 1 calc R . .
C146 C -0.1166(6) 0.4229(6) 0.2834(5) 0.256(6) Uani 1 1 d . . .
H146 H -0.0930 0.3908 0.3002 0.307 Uiso 1 1 calc R . .
C151 C 0.0730(7) 0.5436(8) 0.2860(4) 0.179(6) Uani 1 1 d . . .
H151 H 0.0748 0.5842 0.2879 0.214 Uiso 1 1 calc R . .
C152 C 0.0331(6) 0.5150(7) 0.2618(4) 0.158(5) Uani 1 1 d . . .
H152 H 0.0058 0.5406 0.2423 0.189 Uiso 1 1 calc R . .
C153 C 0.1716(3) 0.2601(3) 0.1740(2) 0.061(2) Uani 1 1 d . . .
H153 H 0.1843 0.2231 0.1633 0.073 Uiso 1 1 calc R . .
C154 C 0.1329(4) 0.2388(4) 0.2178(2) 0.072(2) Uani 1 1 d . . .
H154 H 0.1484 0.2721 0.2306 0.087 Uiso 1 1 calc R . .
C155 C 0.0754(7) 0.2530(11) 0.2257(5) 0.343(13) Uani 1 1 d . . .
H155 H 0.0536 0.2786 0.2026 0.412 Uiso 1 1 calc R . .
C156 C 0.0404(8) 0.2328(12) 0.2678(5) 0.388(15) Uani 1 1 d . . .
H156 H -0.0026 0.2438 0.2714 0.466 Uiso 1 1 calc R . .
C157 C 0.0713(7) 0.1983(5) 0.3009(3) 0.137(5) Uani 1 1 d . . .
H157 H 0.0522 0.1837 0.3292 0.164 Uiso 1 1 calc R . .
C158 C 0.1268(10) 0.1870(11) 0.2916(6) 0.460(12) Uani 1 1 d . . .
H158 H 0.1522 0.1674 0.3153 0.552 Uiso 1 1 calc R . .
C159 C 0.1553(9) 0.2006(9) 0.2496(6) 0.418(10) Uani 1 1 d . . .
H159 H 0.1936 0.1803 0.2444 0.502 Uiso 1 1 calc R . .
C160 C 0.2350(4) 0.2909(4) 0.1794(3) 0.075(2) Uani 1 1 d . . .
C161 C 0.2340(5) 0.3468(4) 0.1896(3) 0.102(3) Uani 1 1 d . . .
H161 H 0.1952 0.3679 0.1916 0.123 Uiso 1 1 calc R . .
C162 C 0.2922(5) 0.3723(5) 0.1971(4) 0.124(4) Uani 1 1 d . . .
H162 H 0.2920 0.4107 0.2039 0.149 Uiso 1 1 calc R . .
C163 C 0.3475(5) 0.3424(6) 0.1945(4) 0.146(5) Uani 1 1 d . . .
H163 H 0.3857 0.3597 0.2001 0.175 Uiso 1 1 calc R . .
C164 C 0.3493(6) 0.2859(7) 0.1836(4) 0.160(5) Uani 1 1 d . . .
H164 H 0.3883 0.2659 0.1802 0.192 Uiso 1 1 calc R . .
C165 C 0.2904(4) 0.2595(6) 0.1779(4) 0.119(4) Uani 1 1 d . . .
H165 H 0.2901 0.2201 0.1730 0.143 Uiso 1 1 calc R . .
C166 C 0.2668(3) 0.3872(3) 0.0126(2) 0.0513(18) Uani 1 1 d . . .
C167 C 0.3394(3) 0.3725(3) 0.0077(2) 0.060(2) Uani 1 1 d . . .
H167 H 0.3512 0.3884 -0.0242 0.072 Uiso 1 1 calc R . .
C168 C 0.3799(3) 0.4050(3) 0.0345(3) 0.072(2) Uani 1 1 d . . .
C169 C 0.3569(4) 0.4200(3) 0.0746(3) 0.076(3) Uani 1 1 d . . .
H169 H 0.3146 0.4118 0.0845 0.092 Uiso 1 1 calc R . .
C170 C 0.3970(5) 0.4472(4) 0.0997(3) 0.109(3) Uani 1 1 d . . .
H170 H 0.3819 0.4583 0.1263 0.131 Uiso 1 1 calc R . .
C171 C 0.4608(4) 0.4577(4) 0.0843(4) 0.110(4) Uani 1 1 d . . .
H171 H 0.4893 0.4731 0.1019 0.133 Uiso 1 1 calc R . .
C172 C 0.4813(5) 0.4456(5) 0.0438(5) 0.139(4) Uani 1 1 d . . .
H172 H 0.5229 0.4553 0.0328 0.167 Uiso 1 1 calc R . .
C173 C 0.4428(4) 0.4204(4) 0.0204(4) 0.111(4) Uani 1 1 d . . .
H173 H 0.4581 0.4122 -0.0071 0.134 Uiso 1 1 calc R . .
C174 C 0.3573(3) 0.3043(3) 0.0167(2) 0.059(2) Uani 1 1 d . . .
C175 C 0.3352(3) 0.2661(3) 0.0547(3) 0.072(2) Uani 1 1 d . . .
H175 H 0.3072 0.2807 0.0749 0.086 Uiso 1 1 calc R . .
C176 C 0.3544(4) 0.2049(4) 0.0634(4) 0.097(3) Uani 1 1 d . . .
H176 H 0.3387 0.1788 0.0892 0.116 Uiso 1 1 calc R . .
C177 C 0.3965(4) 0.1835(4) 0.0338(4) 0.109(4) Uani 1 1 d . . .
H177 H 0.4099 0.1430 0.0394 0.131 Uiso 1 1 calc R . .
C178 C 0.4194(4) 0.2246(4) -0.0058(4) 0.102(3) Uani 1 1 d . . .
H178 H 0.4485 0.2112 -0.0259 0.123 Uiso 1 1 calc R . .
C179 C 0.3983(3) 0.2832(4) -0.0136(3) 0.076(2) Uani 1 1 d . . .
H179 H 0.4118 0.3096 -0.0399 0.091 Uiso 1 1 calc R . .
C180 C 0.2263(3) 0.6059(3) -0.01506(19) 0.0454(17) Uani 1 1 d . . .
C181 C 0.2827(4) 0.6432(3) -0.0383(2) 0.069(2) Uani 1 1 d . . .
H181 H 0.2638 0.6829 -0.0518 0.083 Uiso 1 1 calc R . .
C182 C 0.3313(3) 0.6556(3) -0.0070(2) 0.062(2) Uani 1 1 d U . .
C183 C 0.3593(4) 0.6075(4) 0.0242(3) 0.083(3) Uani 1 1 d U . .
H183 H 0.3468 0.5679 0.0253 0.100 Uiso 1 1 calc R . .
C184 C 0.4056(4) 0.6190(4) 0.0533(3) 0.093(3) Uani 1 1 d U . .
H184 H 0.4234 0.5869 0.0740 0.112 Uiso 1 1 calc R . .
C185 C 0.4255(4) 0.6764(4) 0.0523(3) 0.096(3) Uani 1 1 d U . .
H185 H 0.4567 0.6836 0.0718 0.115 Uiso 1 1 calc R . .
C186 C 0.3974(4) 0.7245(4) 0.0208(3) 0.094(3) Uani 1 1 d U . .
H186 H 0.4107 0.7639 0.0192 0.113 Uiso 1 1 calc R . .
C187 C 0.3507(3) 0.7138(4) -0.0075(3) 0.071(2) Uani 1 1 d . . .
H187 H 0.3318 0.7462 -0.0273 0.085 Uiso 1 1 calc R . .
C188 C 0.3137(6) 0.6207(4) -0.0764(4) 0.141(4) Uani 1 1 d . . .
C189 C 0.3402(5) 0.5570(5) -0.0673(4) 0.116(4) Uani 1 1 d . . .
H189 H 0.3332 0.5315 -0.0392 0.139 Uiso 1 1 calc R . .
C190 C 0.3772(5) 0.5355(5) -0.1031(4) 0.127(4) Uani 1 1 d . . .
H190 H 0.3909 0.4952 -0.0987 0.152 Uiso 1 1 calc R . .
C191 C 0.3918(5) 0.5739(5) -0.1426(3) 0.122(4) Uani 1 1 d . . .
H191 H 0.4206 0.5633 -0.1640 0.146 Uiso 1 1 calc R . .
C192 C 0.3631(6) 0.6258(5) -0.1483(3) 0.130(4) Uani 1 1 d . . .
H192 H 0.3610 0.6501 -0.1772 0.156 Uiso 1 1 calc R . .
C193 C 0.3366(4) 0.6449(5) -0.1132(3) 0.107(3) Uani 1 1 d . . .
H193 H 0.3350 0.6869 -0.1175 0.128 Uiso 1 1 calc R . .
C194 C 0.0228(3) 0.3259(3) -0.1425(2) 0.0479(17) Uani 1 1 d . . .
C195 C 0.0281(3) 0.2936(3) -0.1828(2) 0.0548(18) Uani 1 1 d . . .
H195 H -0.0029 0.3143 -0.2049 0.066 Uiso 1 1 calc R . .
C196 C 0.0962(3) 0.3060(3) -0.2056(2) 0.0531(18) Uani 1 1 d . . .
C197 C 0.1509(3) 0.2781(3) -0.1857(2) 0.067(2) Uani 1 1 d . . .
H197 H 0.1484 0.2528 -0.1572 0.081 Uiso 1 1 calc R . .
C198 C 0.2107(4) 0.2881(4) -0.2088(3) 0.074(2) Uani 1 1 d . . .
H198 H 0.2473 0.2682 -0.1956 0.089 Uiso 1 1 calc R . .
C199 C 0.2162(4) 0.3252(4) -0.2492(3) 0.081(3) Uani 1 1 d . . .
H199 H 0.2562 0.3321 -0.2637 0.097 Uiso 1 1 calc R . .
C200 C 0.1628(5) 0.3525(4) -0.2683(3) 0.097(3) Uani 1 1 d . . .
H200 H 0.1665 0.3784 -0.2964 0.116 Uiso 1 1 calc R . .
C201 C 0.1013(4) 0.3432(4) -0.2472(3) 0.081(3) Uani 1 1 d . . .
H201 H 0.0649 0.3622 -0.2615 0.097 Uiso 1 1 calc R . .
C202 C 0.0110(3) 0.2283(3) -0.1727(2) 0.063(2) Uani 1 1 d . . .
C203 C 0.0344(4) 0.1878(3) -0.1361(3) 0.076(2) Uani 1 1 d . . .
H203 H 0.0605 0.2005 -0.1156 0.091 Uiso 1 1 calc R . .
C204 C 0.0179(4) 0.1260(3) -0.1303(3) 0.091(3) Uani 1 1 d . . .
H204 H 0.0342 0.0977 -0.1061 0.109 Uiso 1 1 calc R . .
C205 C -0.0218(4) 0.1077(4) -0.1601(3) 0.102(3) Uani 1 1 d . . .
H205 H -0.0326 0.0673 -0.1561 0.122 Uiso 1 1 calc R . .
C206 C -0.0445(4) 0.1478(4) -0.1943(3) 0.099(3) Uani 1 1 d . . .
H206 H -0.0717 0.1352 -0.2143 0.119 Uiso 1 1 calc R . .
C207 C -0.0289(4) 0.2082(4) -0.2014(3) 0.089(2) Uani 1 1 d . . .
H207 H -0.0457 0.2354 -0.2260 0.107 Uiso 1 1 calc R . .
C208 C -0.0328(3) 0.2511(3) 0.0987(2) 0.0453(17) Uani 1 1 d . . .
C209 C -0.0474(6) 0.2523(4) 0.1434(3) 0.116(4) Uani 1 1 d . . .
H209 H -0.0481 0.2892 0.1527 0.139 Uiso 1 1 calc R . .
C210 C -0.0610(6) 0.2001(4) 0.1746(3) 0.137(4) Uani 1 1 d . . .
H210 H -0.0731 0.2029 0.2041 0.164 Uiso 1 1 calc R . .
C211 C -0.0572(4) 0.1435(3) 0.1631(3) 0.073(2) Uani 1 1 d . . .
C212 C -0.0443(4) 0.1430(4) 0.1190(3) 0.081(3) Uani 1 1 d . . .
H212 H -0.0437 0.1062 0.1096 0.098 Uiso 1 1 calc R . .
C213 C -0.0321(4) 0.1950(3) 0.0876(3) 0.070(2) Uani 1 1 d . . .
H213 H -0.0229 0.1921 0.0577 0.084 Uiso 1 1 calc R . .
C214 C -0.0707(5) 0.0842(4) 0.1981(3) 0.098(3) Uani 1 1 d . . .
C215 C -0.0084(5) 0.0474(4) 0.2015(4) 0.126(4) Uani 1 1 d . . .
H21A H -0.0176 0.0052 0.2110 0.190 Uiso 1 1 calc R . .
H21B H 0.0184 0.0596 0.2232 0.190 Uiso 1 1 calc R . .
H21C H 0.0135 0.0542 0.1725 0.190 Uiso 1 1 calc R . .
C216 C -0.0874(9) 0.0951(5) 0.2440(4) 0.257(8) Uani 1 1 d . . .
H21D H -0.1334 0.0982 0.2477 0.385 Uiso 1 1 calc R . .
H21E H -0.0687 0.1321 0.2476 0.385 Uiso 1 1 calc R . .
H21F H -0.0710 0.0620 0.2664 0.385 Uiso 1 1 calc R . .
C217 C -0.1224(7) 0.0487(6) 0.1813(5) 0.247(7) Uani 1 1 d . . .
H21G H -0.1347 0.0154 0.2050 0.370 Uiso 1 1 calc R . .
H21H H -0.1059 0.0336 0.1556 0.370 Uiso 1 1 calc R . .
H21I H -0.1592 0.0748 0.1728 0.370 Uiso 1 1 calc R . .
C218 C 0.2126(3) 0.5324(3) 0.1492(2) 0.0459(17) Uani 1 1 d . . .
C219 C 0.2011(4) 0.5180(4) 0.1948(2) 0.073(2) Uani 1 1 d . . .
H219 H 0.1642 0.4971 0.2062 0.087 Uiso 1 1 calc R . .
C220 C 0.2429(4) 0.5340(4) 0.2240(3) 0.084(3) Uani 1 1 d . . .
H220 H 0.2337 0.5232 0.2550 0.101 Uiso 1 1 calc R . .
C221 C 0.2973(3) 0.5647(4) 0.2099(2) 0.069(2) Uani 1 1 d . . .
C222 C 0.3092(4) 0.5779(4) 0.1642(3) 0.095(3) Uani 1 1 d . . .
H222 H 0.3464 0.5983 0.1530 0.113 Uiso 1 1 calc R . .
C223 C 0.2679(3) 0.5618(4) 0.1345(2) 0.078(2) Uani 1 1 d . . .
H223 H 0.2778 0.5713 0.1036 0.094 Uiso 1 1 calc R . .
C224 C 0.3453(4) 0.5848(4) 0.2417(3) 0.085(2) Uani 1 1 d . . .
C225 C 0.3232(7) 0.5776(13) 0.2842(5) 0.509(12) Uani 1 1 d . . .
H22A H 0.3371 0.5387 0.3010 0.763 Uiso 1 1 calc R . .
H22B H 0.2769 0.5801 0.2847 0.763 Uiso 1 1 calc R . .
H22C H 0.3394 0.6089 0.2978 0.763 Uiso 1 1 calc R . .
C226 C 0.4075(4) 0.5578(7) 0.2367(4) 0.190(5) Uani 1 1 d . . .
H22A H 0.4077 0.5162 0.2524 0.285 Uiso 1 1 calc R . .
H22B H 0.4392 0.5793 0.2491 0.285 Uiso 1 1 calc R . .
H22C H 0.4173 0.5596 0.2051 0.285 Uiso 1 1 calc R . .
C227 C 0.3637(9) 0.6494(6) 0.2248(6) 0.483(7) Uani 1 1 d . . .
H22D H 0.3841 0.6640 0.2484 0.724 Uiso 1 1 calc R . .
H22E H 0.3258 0.6738 0.2158 0.724 Uiso 1 1 calc R . .
H22F H 0.3930 0.6519 0.1992 0.724 Uiso 1 1 calc R . .
C228 C 0.2124(3) 0.4050(3) -0.0976(2) 0.0452(17) Uani 1 1 d . . .
C229 C 0.2481(4) 0.4507(4) -0.1166(4) 0.132(5) Uani 1 1 d . . .
H229 H 0.2338 0.4899 -0.1157 0.158 Uiso 1 1 calc R . .
C230 C 0.3071(4) 0.4421(4) -0.1381(5) 0.163(5) Uani 1 1 d . . .
H230 H 0.3302 0.4758 -0.1521 0.196 Uiso 1 1 calc R . .
C231 C 0.3317(3) 0.3865(4) -0.1394(2) 0.068(2) Uani 1 1 d . . .
C232 C 0.2943(4) 0.3409(4) -0.1197(3) 0.081(3) Uani 1 1 d . . .
H232 H 0.3087 0.3016 -0.1201 0.097 Uiso 1 1 calc R . .
C233 C 0.2349(3) 0.3489(3) -0.0985(3) 0.077(2) Uani 1 1 d . . .
H233 H 0.2110 0.3154 -0.0850 0.092 Uiso 1 1 calc R . .
C234 C 0.3959(4) 0.3763(4) -0.1642(3) 0.085(3) Uani 1 1 d . . .
C235 C 0.4476(4) 0.4115(6) -0.1461(4) 0.141(5) Uani 1 1 d . . .
H23A H 0.4879 0.4070 -0.1617 0.211 Uiso 1 1 calc R . .
H23B H 0.4521 0.3959 -0.1143 0.211 Uiso 1 1 calc R . .
H23C H 0.4351 0.4536 -0.1511 0.211 Uiso 1 1 calc R . .
C236 C 0.4178(4) 0.3119(5) -0.1564(3) 0.116(4) Uani 1 1 d . . .
H23D H 0.3934 0.2908 -0.1744 0.174 Uiso 1 1 calc R . .
H23E H 0.4117 0.2936 -0.1249 0.174 Uiso 1 1 calc R . .
H23F H 0.4627 0.3096 -0.1648 0.174 Uiso 1 1 calc R . .
C237 C 0.3897(4) 0.3991(6) -0.2129(3) 0.124(4) Uani 1 1 d . . .
H23G H 0.4317 0.4011 -0.2274 0.186 Uiso 1 1 calc R . .
H23H H 0.3699 0.4389 -0.2181 0.186 Uiso 1 1 calc R . .
H23I H 0.3636 0.3724 -0.2252 0.186 Uiso 1 1 calc R . .
C239 C -0.0038(3) 0.4527(3) 0.1825(2) 0.0500(18) Uani 1 1 d . . .
C240 C -0.0887(3) 0.2495(3) -0.0432(2) 0.0469(17) Uani 1 1 d . . .
C241 C 0.2949(3) 0.1481(4) 0.4679(2) 0.062(2) Uani 1 1 d . . .
C242 C 0.1350(3) 0.3001(3) 0.1346(2) 0.0526(19) Uani 1 1 d . . .
C243 C 0.8477(5) 0.3162(6) 0.7790(4) 0.129(4) Uani 1 1 d . . .
C244 C 0.8485(4) 0.3285(4) 0.8241(3) 0.080(2) Uani 1 1 d . . .
H24A H 0.8681 0.3668 0.8230 0.119 Uiso 1 1 calc R . .
H24B H 0.8728 0.2971 0.8433 0.119 Uiso 1 1 calc R . .
H24C H 0.8052 0.3298 0.8361 0.119 Uiso 1 1 calc R . .
C246 C 0.4841(12) 0.8320(9) 0.1699(6) 0.378(11) Uani 1 1 d . . .
H24D H 0.4740 0.7962 0.1921 0.568 Uiso 1 1 calc R . .
H24E H 0.4567 0.8651 0.1750 0.568 Uiso 1 1 calc R . .
H24F H 0.5283 0.8418 0.1724 0.568 Uiso 1 1 calc R . .
C247 C 0.4744(7) 0.8215(7) 0.1262(6) 0.180(6) Uani 1 1 d . . .
C258 C 0.1857(5) 0.1178(5) 0.1318(3) 0.107(4) Uani 1 1 d . . .
C262 C 0.6586(6) 0.8174(8) 0.3162(5) 0.300(6) Uani 1 1 d . . .
H26A H 0.6346 0.7904 0.3392 0.450 Uiso 1 1 calc R . .
H26B H 0.6457 0.8585 0.3166 0.450 Uiso 1 1 calc R . .
H26C H 0.7038 0.8118 0.3220 0.450 Uiso 1 1 calc R . .
C265 C 0.6457(5) 0.8039(6) 0.2705(5) 0.168(5) Uani 1 1 d . . .
C267 C 0.1284(7) -0.0313(10) 0.6186(5) 0.251(9) Uani 1 1 d . . .
H267 H 0.1557 -0.0310 0.6423 0.302 Uiso 1 1 calc R . .
C268 C 0.0676(8) -0.0196(9) 0.6228(6) 0.239(8) Uani 1 1 d . . .
H268 H 0.0515 -0.0086 0.6492 0.286 Uiso 1 1 calc R . .
C270 C 0.1898(4) 0.1555(5) 0.6416(3) 0.122(4) Uani 1 1 d . . .
H270 H 0.1681 0.1915 0.6292 0.147 Uiso 1 1 calc R . .
C272 C 0.1210(5) 0.1393(4) 0.1225(3) 0.108(3) Uani 1 1 d . . .
H27A H 0.1212 0.1725 0.0969 0.163 Uiso 1 1 calc R . .
H27B H 0.1024 0.1528 0.1484 0.163 Uiso 1 1 calc R . .
H27C H 0.0960 0.1072 0.1161 0.163 Uiso 1 1 calc R . .
C279 C 0.2004(12) 0.6528(10) 0.7797(7) 0.503(12) Uani 1 1 d . . .
H27D H 0.2281 0.6281 0.7645 0.754 Uiso 1 1 calc R . .
H27E H 0.2176 0.6926 0.7757 0.754 Uiso 1 1 calc R . .
H27F H 0.1582 0.6556 0.7673 0.754 Uiso 1 1 calc R . .
C281 C 0.2490(5) 0.1970(6) 0.4392(4) 0.145(4) Uani 1 1 d . . .
H281 H 0.2469 0.2274 0.4583 0.174 Uiso 1 1 calc R . .
C303 C 0.1120(8) 0.4904(7) 0.3079(5) 0.272(13) Uani 1 1 d D . .
H303 H 0.1448 0.5052 0.3225 0.327 Uiso 1 1 calc R . .
C305 C 0.1960(10) 0.6245(6) 0.8300(5) 0.245(7) Uani 1 1 d . . .
N2 N 0.8504(7) 0.3137(9) 0.7415(4) 0.301(9) Uani 1 1 d . . .
N3 N 0.4677(7) 0.8110(7) 0.0926(5) 0.203(6) Uani 1 1 d . . .
N5 N 0.6369(5) 0.7883(5) 0.2392(4) 0.153(4) Uani 1 1 d . . .
N9 N 0.2377(5) 0.1055(5) 0.1344(4) 0.164(5) Uani 1 1 d . . .
O1 O 0.2462(2) -0.0075(2) 0.48787(14) 0.0580(13) Uani 1 1 d . . .
O2 O 0.4593(2) 0.0194(2) 0.66691(13) 0.0516(12) Uani 1 1 d . . .
O3 O 0.4583(2) -0.0762(2) 0.65642(14) 0.0560(13) Uani 1 1 d . . .
O4 O 0.36569(18) -0.06067(17) 0.53786(13) 0.0462(11) Uani 1 1 d . . .
O5 O 0.3240(2) 0.1681(2) 0.49790(15) 0.0571(13) Uani 1 1 d . . .
O6 O 0.3012(2) 0.0983(2) 0.45779(14) 0.0552(13) Uani 1 1 d . . .
O7 O 0.5658(2) 0.18903(19) 0.60856(14) 0.0544(12) Uani 1 1 d . . .
O8 O 0.48018(19) 0.13755(19) 0.64290(13) 0.0510(12) Uani 1 1 d . . .
O9 O 0.6275(2) 0.24860(19) 0.53400(15) 0.0575(13) Uani 1 1 d . . .
O10 O 0.6978(2) 0.2143(2) 0.48643(16) 0.0618(13) Uani 1 1 d . . .
O11 O 0.49355(18) 0.12941(17) 0.55038(12) 0.0433(11) Uani 1 1 d . . .
O12 O 0.38393(18) 0.09405(18) 0.58644(13) 0.0454(11) Uani 1 1 d . . .
O13 O 0.47305(17) 0.00072(17) 0.57412(12) 0.0404(10) Uani 1 1 d . . .
O14 O 0.4989(2) 0.25968(18) 0.53270(14) 0.0518(12) Uani 1 1 d . . .
O15 O 0.3996(2) 0.22228(19) 0.54474(15) 0.0588(13) Uani 1 1 d . . .
O16 O 0.34918(18) -0.01288(18) 0.61956(13) 0.0462(11) Uani 1 1 d . . .
O18 O 0.57246(19) 0.05655(19) 0.61329(13) 0.0485(12) Uani 1 1 d . . .
O19 O 0.63065(18) 0.11823(18) 0.54475(13) 0.0465(11) Uani 1 1 d . . .
O20 O 0.21543(18) 0.55664(17) -0.02541(13) 0.0423(11) Uani 1 1 d . . .
O21 O 0.22827(18) 0.34384(18) 0.02009(14) 0.0490(12) Uani 1 1 d . . .
O22 O 0.25129(19) 0.44188(18) 0.00636(14) 0.0502(12) Uani 1 1 d . . .
O23 O 0.1390(2) 0.47000(17) -0.04703(13) 0.0475(11) Uani 1 1 d . . .
O24 O 0.11938(17) 0.35774(16) -0.03732(12) 0.0392(10) Uani 1 1 d . . .
O25 O 0.19780(17) 0.50559(17) 0.06735(12) 0.0412(10) Uani 1 1 d . . .
O26 O 0.12267(18) 0.45829(18) 0.13099(13) 0.0445(11) Uani 1 1 d . . .
O27 O -0.07935(18) 0.32846(17) 0.02896(13) 0.0440(11) Uani 1 1 d . . .
O28 O -0.00991(18) 0.37086(18) 0.08017(13) 0.0471(11) Uani 1 1 d . . .
O29 O 0.04117(18) 0.30644(17) 0.02800(12) 0.0412(11) Uani 1 1 d . . .
O30 O 0.11692(17) 0.41176(17) 0.04756(12) 0.0390(10) Uani 1 1 d . . .
O31 O 0.10136(19) 0.23293(18) -0.03404(14) 0.0476(12) Uani 1 1 d . . .
O32 O 0.16089(19) 0.24861(17) 0.02231(14) 0.0469(11) Uani 1 1 d . . .
O33 O 0.05301(19) 0.30097(18) -0.10730(13) 0.0469(11) Uani 1 1 d . . .
O34 O 0.1501(2) 0.28985(19) 0.09570(14) 0.0564(13) Uani 1 1 d . . .
O35 O 0.0967(2) 0.33960(19) 0.14202(14) 0.0520(12) Uani 1 1 d . . .
O36 O 0.0004(2) 0.41221(19) 0.15975(13) 0.0489(12) Uani 1 1 d . . .
O37 O 0.0078(2) 0.50799(19) 0.16895(13) 0.0497(12) Uani 1 1 d . . .
O38 O -0.11866(19) 0.29926(18) -0.05358(14) 0.0501(12) Uani 1 1 d . . .
O39 O -0.03014(19) 0.24351(17) -0.03226(13) 0.0471(11) Uani 1 1 d . . .
O40 O 0.4787(2) -0.12370(18) 0.57835(14) 0.0524(12) Uani 1 1 d . . .
O50 O 0.3697(2) -0.0044(2) 0.44249(13) 0.0570(13) Uani 1 1 d . . .
O51 O 0.45187(19) 0.18670(19) 0.46424(14) 0.0509(12) Uani 1 1 d . . .
O52 O 0.3620(3) -0.1347(2) 0.63502(17) 0.0770(17) Uani 1 1 d . . .
O54 O 0.6911(2) 0.1727(2) 0.41488(16) 0.0710(15) Uani 1 1 d . . .
O56 O 0.01194(17) 0.49272(16) 0.07653(12) 0.0389(10) Uani 1 1 d . . .
O57 O -0.08689(18) 0.56806(17) 0.10875(12) 0.0410(10) Uani 1 1 d . . .
O58 O 0.01139(19) 0.62688(18) 0.14743(13) 0.0464(11) Uani 1 1 d . . .
O59 O -0.10960(17) 0.43098(17) -0.09662(12) 0.0409(10) Uani 1 1 d . . .
O60 O -0.19507(18) 0.37033(18) -0.01449(13) 0.0462(11) Uani 1 1 d . . .
O61 O 0.57235(18) 0.18036(17) 0.47413(13) 0.0440(11) Uani 1 1 d . . .
O62 O -0.01393(18) 0.37467(17) -0.05347(12) 0.0414(10) Uani 1 1 d . . .
O63 O -0.09229(17) 0.45464(16) -0.00896(12) 0.0390(10) Uani 1 1 d . . .
O64 O 0.41571(18) 0.06516(18) 0.50071(12) 0.0435(11) Uani 1 1 d . . .
O65 O 0.7509(2) 0.1074(2) 0.49043(19) 0.0712(16) Uani 1 1 d . . .
O68 O 0.9091(2) 0.44037(19) 0.07469(14) 0.0545(12) Uani 1 1 d . . .
O70 O 0.5648(2) 0.9320(2) 0.58200(15) 0.0625(14) Uani 1 1 d . . .
O73 O 0.5048(6) 0.2892(7) 0.0874(6) 0.316(7) Uani 1 1 d . . .

loop_
_atom_site_aniso_label
_atom_site_aniso_U_11
_atom_site_aniso_U_22
_atom_site_aniso_U_33
_atom_site_aniso_U_23
_atom_site_aniso_U_13
_atom_site_aniso_U_12
O17 0.041(2) 0.055(2) 0.039(2) -0.0078(19) 0.0060(18) 0.0052(19)
Fe1 0.0370(4) 0.0485(5) 0.0358(4) -0.0102(4) 0.0024(4) 0.0027(4)
Fe2 0.0344(4) 0.0462(5) 0.0359(4) -0.0127(4) 0.0013(4) -0.0008(4)
Fe3 0.0367(4) 0.0460(5) 0.0372(5) -0.0091(4) -0.0001(4) 0.0028(4)
Fe4 0.0374(4) 0.0435(4) 0.0406(5) -0.0139(4) 0.0036(4) -0.0010(4)
Fe5 0.0329(4) 0.0459(5) 0.0463(5) -0.0133(4) -0.0011(4) -0.0024(4)
Fe6 0.0389(4) 0.0509(5) 0.0325(4) -0.0157(4) -0.0005(4) 0.0030(4)
Fe7 0.0422(5) 0.0562(5) 0.0437(5) -0.0148(4) 0.0115(4) -0.0032(4)
Fe8 0.0430(5) 0.0555(5) 0.0401(5) -0.0146(4) 0.0096(4) -0.0016(4)
Fe9 0.0404(5) 0.0527(5) 0.0458(5) -0.0050(4) 0.0077(4) 0.0025(4)
Fe10 0.0412(5) 0.0533(5) 0.0343(4) -0.0129(4) 0.0089(4) 0.0021(4)
Fe11 0.0433(5) 0.0538(5) 0.0398(5) -0.0066(4) 0.0046(4) -0.0017(4)
Fe12 0.0399(5) 0.0599(5) 0.0359(5) -0.0124(4) 0.0054(4) 0.0055(4)
P1 0.0398(8) 0.0449(8) 0.0343(8) -0.0105(7) 0.0014(7) -0.0025(7)
P2 0.0335(8) 0.0436(8) 0.0407(8) -0.0085(7) 0.0036(7) 0.0012(7)
P3 0.0346(8) 0.0616(10) 0.0356(8) -0.0172(7) -0.0055(7) 0.0039(7)
P4 0.0457(9) 0.0474(9) 0.0400(9) -0.0101(7) 0.0066(7) 0.0015(7)
P5 0.0439(9) 0.0683(11) 0.0368(9) -0.0135(8) 0.0056(7) 0.0049(8)
P6 0.0385(8) 0.0602(10) 0.0363(8) -0.0102(8) 0.0084(7) 0.0042(8)
O1W 0.289(15) 0.58(3) 0.34(2) 0.147(19) -0.020(15) -0.225(17)
C257 0.110(9) 1.31(3) 0.550(14) -0.783(15) -0.146(9) 0.221(15)
C149 0.47(2) 0.49(3) 0.126(10) 0.106(15) -0.193(12) -0.17(3)
C148 0.170(14) 0.62(4) 0.089(10) 0.063(17) -0.023(10) -0.09(2)
C147 0.117(8) 0.232(13) 0.041(5) 0.014(7) 0.006(5) 0.047(9)
N4 0.106(7) 0.189(9) 0.207(11) -0.070(8) -0.018(7) 0.003(7)
C2 0.055(4) 0.084(5) 0.058(4) -0.036(3) 0.011(3) -0.004(4)
C3 0.061(4) 0.062(4) 0.052(4) -0.033(3) 0.009(3) -0.011(3)
C4 0.072(5) 0.090(5) 0.055(4) -0.033(4) 0.004(4) -0.009(4)
C5 0.081(5) 0.082(5) 0.077(5) -0.036(4) 0.007(4) 0.005(4)
C6 0.119(7) 0.060(4) 0.086(5) -0.040(4) -0.003(5) -0.007(5)
C7 0.102(6) 0.068(4) 0.074(5) -0.031(4) 0.026(4) -0.025(4)
C8 0.074(5) 0.076(5) 0.070(5) -0.027(4) 0.018(4) -0.019(4)
C9 0.086(5) 0.087(5) 0.044(4) -0.021(4) -0.012(4) 0.001(4)
C10 0.095(6) 0.126(7) 0.098(6) -0.053(5) -0.016(5) 0.006(6)
C11 0.094(6) 0.115(7) 0.118(7) -0.051(6) -0.022(6) -0.003(6)
C12 0.144(9) 0.201(11) 0.090(6) -0.071(7) -0.056(6) 0.049(9)
C13 0.173(11) 0.163(11) 0.157(10) -0.037(9) -0.082(9) 0.013(10)
C14 0.123(8) 0.145(9) 0.092(7) 0.016(7) -0.024(7) -0.014(7)
C15 0.060(4) 0.065(4) 0.034(3) -0.012(3) 0.003(3) 0.013(3)
C16 0.055(4) 0.067(4) 0.059(4) -0.023(3) 0.008(3) -0.005(3)
C17 0.045(4) 0.076(4) 0.076(5) -0.033(4) 0.017(3) -0.018(3)
C18 0.052(4) 0.093(5) 0.073(5) -0.038(4) 0.010(4) -0.014(4)
C19 0.090(6) 0.145(7) 0.099(6) -0.064(6) -0.018(5) 0.001(6)
C20 0.107(8) 0.230(13) 0.093(7) -0.045(8) -0.025(6) 0.034(9)
C21 0.096(7) 0.212(9) 0.110(6) -0.114(6) 0.003(5) -0.011(7)
C22 0.141(9) 0.154(8) 0.104(7) -0.075(6) -0.017(7) -0.003(7)
C23 0.097(6) 0.104(6) 0.075(5) -0.038(5) 0.012(5) -0.017(5)
C24 0.070(4) 0.072(4) 0.079(5) -0.034(4) 0.017(4) -0.028(4)
C25 0.106(6) 0.085(6) 0.104(7) -0.018(5) 0.038(5) -0.033(5)
C26 0.155(9) 0.085(6) 0.102(7) -0.010(6) 0.040(7) -0.033(6)
C27 0.146(8) 0.063(5) 0.092(6) -0.019(5) 0.003(6) -0.014(6)
C28 0.118(7) 0.064(5) 0.101(6) -0.035(4) -0.001(5) -0.005(5)
C29 0.097(6) 0.051(4) 0.080(5) -0.026(4) 0.012(5) -0.011(4)
C80 0.282(17) 0.30(2) 0.61(3) -0.23(2) 0.304(18) -0.096(17)
C284 2.00(12) 2.00(19) 1.11(6) -1.00(8) 1.29(6) -0.90(15)
C297 0.109(9) 0.61(3) 0.132(12) 0.064(17) -0.016(9) 0.138(15)
C277 0.080(8) 0.32(2) 0.252(19) 0.015(16) -0.035(10) 0.047(11)
C278 0.071(7) 0.190(12) 0.208(14) -0.039(11) -0.010(8) 0.005(8)
C30 0.058(4) 0.050(4) 0.036(3) -0.003(3) 0.010(3) 0.009(3)
C31 0.064(4) 0.066(4) 0.048(4) -0.022(3) 0.007(3) 0.010(3)
C32 0.059(4) 0.057(4) 0.072(5) -0.006(4) 0.025(4) 0.009(3)
C33 0.112(7) 0.073(5) 0.062(5) 0.000(4) -0.006(5) -0.001(5)
C34 0.134(9) 0.144(9) 0.073(6) 0.016(6) 0.006(6) 0.002(8)
C35 0.141(8) 0.112(8) 0.102(7) 0.045(6) 0.047(7) 0.040(7)
C36 0.225(11) 0.069(6) 0.146(9) 0.032(6) 0.110(8) 0.049(7)
C37 0.209(11) 0.050(5) 0.136(8) -0.019(5) 0.081(8) 0.008(6)
C38 0.056(4) 0.046(3) 0.055(4) -0.015(3) 0.009(3) 0.001(3)
C39 0.090(5) 0.067(4) 0.061(4) -0.020(4) 0.025(4) -0.003(4)
C40 0.139(7) 0.076(5) 0.098(6) -0.034(4) 0.064(6) -0.021(5)
C41 0.123(7) 0.056(5) 0.171(8) -0.018(5) 0.095(6) 0.008(5)
C42 0.067(5) 0.074(5) 0.168(9) -0.040(6) 0.022(6) 0.004(4)
C43 0.052(4) 0.080(5) 0.101(6) -0.028(4) 0.010(4) 0.006(4)
C44 0.051(4) 0.069(4) 0.044(4) -0.012(3) 0.009(3) 0.018(3)
C45 0.071(4) 0.057(4) 0.046(4) -0.003(3) 0.002(4) 0.013(4)
C46 0.098(6) 0.104(6) 0.038(4) 0.005(4) 0.003(4) 0.027(5)
C47 0.072(5) 0.172(10) 0.073(6) 0.017(6) -0.021(5) 0.000(6)
C48 0.092(7) 0.208(12) 0.091(7) 0.029(8) -0.012(6) 0.023(8)
C49 0.128(10) 0.45(3) 0.118(11) 0.068(14) -0.010(9) 0.090(14)
C50 0.146(11) 0.34(2) 0.103(9) 0.039(12) -0.048(8) 0.059(13)
C51 0.182(11) 0.212(13) 0.111(8) 0.049(9) -0.068(8) 0.050(11)
C301 0.61(2) 0.64(2) 0.170(13) 0.210(13) -0.171(14) -0.539(16)
C322 1.47(6) 1.90(19) 0.38(2) 0.18(5) 0.65(3) -0.33(12)
C318 0.25(2) 1.23(6) 0.176(13) -0.36(2) 0.057(14) -0.20(3)
C309 0.77(4) 0.33(2) 0.080(9) 0.103(11) -0.153(16) -0.29(2)
C320 1.07(8) 0.202(17) 0.19(2) -0.066(15) 0.03(3) 0.20(3)
C287 0.55(3) 0.199(13) 0.053(7) -0.009(7) -0.101(11) 0.207(15)
C52 0.090(5) 0.105(6) 0.049(4) -0.022(4) 0.030(4) 0.011(5)
C53 0.183(11) 0.192(9) 0.277(12) -0.163(8) 0.135(9) -0.032(9)
C274 0.128(12) 0.36(2) 0.34(2) -0.204(17) 0.051(13) -0.013(14)
C276 0.44(3) 0.173(11) 0.261(16) -0.156(10) 0.054(19) 0.019(17)
C275 0.109(9) 0.267(19) 0.249(16) 0.059(15) 0.094(10) 0.030(11)
C57 0.154(12) 0.215(13) 0.178(12) -0.089(10) 0.040(10) 0.008(11)
C282 0.117(8) 0.45(2) 0.065(7) -0.035(11) 0.020(6) -0.104(12)
C321 1.94(12) 0.055(7) 0.074(9) -0.014(6) 0.18(3) -0.18(2)
C323 0.27(2) 0.078(10) 1.04(7) 0.11(2) 0.25(3) 0.042(12)
C324 0.64(4) 0.235(18) 0.121(12) -0.041(12) -0.09(2) 0.18(2)
C325 0.207(15) 0.38(3) 0.064(8) 0.007(11) 0.046(9) 0.062(16)
C292 0.265(13) 0.49(2) 0.055(6) -0.075(10) 0.073(8) -0.229(14)
C78 0.076(6) 0.145(8) 0.074(6) 0.004(6) 0.017(5) -0.015(6)
C326 0.217(16) 0.132(11) 0.218(16) -0.030(11) -0.037(13) -0.006(11)
C327 0.234(15) 0.197(14) 0.36(2) 0.052(15) -0.127(16) -0.113(12)
C328 0.077(8) 0.36(2) 0.232(17) 0.113(16) 0.018(10) -0.034(12)
C330 0.146(11) 0.71(4) 0.146(12) -0.151(17) -0.020(10) 0.194(17)
C58 0.045(4) 0.106(6) 0.064(5) -0.019(4) 0.009(3) -0.006(4)
C59 0.054(4) 0.128(7) 0.075(5) -0.034(5) 0.025(4) 0.005(5)
C60 0.101(8) 0.376(19) 0.074(6) -0.079(9) 0.026(6) 0.016(11)
C63 0.100(7) 0.341(18) 0.361(17) -0.190(14) 0.127(9) 0.001(11)
C64 0.068(6) 0.39(2) 0.138(10) -0.068(12) 0.031(7) 0.038(10)
C65 0.048(4) 0.136(7) 0.091(6) -0.044(5) 0.015(4) -0.012(5)
C66 0.060(5) 0.125(7) 0.133(8) -0.038(6) 0.002(5) -0.028(5)
C67 0.079(6) 0.126(8) 0.252(14) -0.059(9) 0.053(8) -0.019(6)
C68 0.106(8) 0.276(12) 0.282(12) -0.206(9) -0.066(8) 0.011(9)
C69 0.31(2) 0.239(18) 0.254(19) -0.080(15) -0.145(16) 0.113(16)
C70 0.182(11) 0.249(12) 0.147(8) -0.130(8) -0.065(8) 0.005(11)
C71 0.101(6) 0.097(6) 0.073(5) -0.015(5) 0.019(5) -0.037(5)
C73 0.046(4) 0.101(5) 0.032(3) -0.018(3) 0.007(3) -0.013(4)
C84 0.045(3) 0.058(4) 0.040(3) -0.016(3) 0.009(3) 0.002(3)
C85 0.177(8) 0.096(6) 0.080(6) 0.018(5) -0.048(6) -0.074(6)
C86 0.184(8) 0.102(6) 0.063(5) 0.024(5) -0.041(6) -0.081(6)
C87 0.081(5) 0.063(4) 0.041(4) -0.008(3) 0.015(4) -0.003(4)
C88 0.093(5) 0.056(4) 0.067(5) -0.006(4) 0.009(4) -0.023(4)
C89 0.109(6) 0.067(5) 0.065(5) -0.016(4) -0.006(5) -0.015(5)
C90 0.097(6) 0.066(5) 0.051(4) 0.005(4) 0.008(4) -0.006(4)
C91 0.147(8) 0.053(5) 0.085(6) -0.004(4) 0.011(6) 0.002(5)
C92 0.155(9) 0.088(6) 0.063(5) 0.007(5) -0.003(6) -0.018(6)
C93 0.099(6) 0.085(6) 0.089(6) 0.003(5) 0.038(5) -0.006(5)
C94 0.043(3) 0.063(4) 0.051(4) -0.020(3) 0.005(3) 0.000(3)
C95 0.170(7) 0.178(9) 0.060(5) 0.030(6) 0.057(5) 0.121(7)
C96 0.074(5) 0.056(4) 0.077(5) -0.025(4) 0.009(4) -0.005(4)
C97 0.061(4) 0.060(4) 0.058(4) -0.022(3) 0.029(3) -0.013(3)
C98 0.181(8) 0.074(6) 0.080(5) 0.005(4) 0.099(5) 0.001(6)
C99 0.162(7) 0.053(4) 0.066(5) 0.007(4) 0.072(5) 0.017(5)
C100 0.094(5) 0.065(4) 0.082(5) -0.044(3) 0.053(4) -0.021(4)
C101 0.221(11) 0.100(7) 0.165(8) -0.041(6) 0.133(8) 0.004(8)
C102 0.103(6) 0.147(7) 0.109(6) -0.072(5) 0.062(5) -0.034(6)
C103 0.068(5) 0.105(6) 0.137(7) -0.053(5) 0.043(5) -0.009(5)
C104 0.049(4) 0.130(7) 0.043(4) -0.016(4) 0.005(3) 0.002(4)
C105 0.083(6) 0.177(9) 0.051(5) -0.022(5) -0.003(4) 0.051(6)
C106 0.119(7) 0.363(16) 0.065(6) -0.069(8) -0.020(6) 0.134(9)
C107 0.044(5) 0.426(19) 0.070(6) -0.099(8) -0.014(4) 0.050(8)
C108 0.056(6) 0.486(19) 0.155(8) -0.198(10) -0.019(6) -0.009(10)
C109 0.061(5) 0.200(10) 0.105(7) -0.066(7) -0.022(5) 0.003(6)
C110 0.074(6) 0.73(4) 0.083(8) -0.105(13) -0.016(6) 0.148(13)
C111 0.045(5) 0.52(3) 0.097(8) -0.064(12) -0.031(5) 0.062(10)
C112 0.095(9) 1.76(11) 0.054(8) -0.08(2) -0.043(7) 0.18(3)
C113 0.044(3) 0.053(4) 0.088(5) -0.035(3) 0.006(3) -0.005(3)
C114 0.060(4) 0.054(4) 0.101(6) -0.003(4) -0.008(4) -0.020(3)
C115 0.076(5) 0.092(5) 0.061(5) -0.014(4) 0.015(4) -0.017(4)
C116 0.103(6) 0.130(8) 0.063(5) 0.010(5) 0.002(5) -0.033(6)
C117 0.117(7) 0.106(7) 0.104(7) 0.038(6) -0.007(6) -0.053(6)
C118 0.126(8) 0.063(5) 0.147(10) 0.006(6) -0.016(7) -0.032(5)
C119 0.109(7) 0.091(6) 0.108(7) 0.001(5) -0.025(6) -0.036(5)
C120 0.048(4) 0.072(4) 0.070(4) -0.037(3) 0.020(3) -0.020(3)
C121 0.043(4) 0.092(5) 0.074(4) -0.048(4) 0.004(3) -0.010(4)
C122 0.056(4) 0.114(6) 0.083(5) -0.049(4) 0.009(4) -0.017(4)
C123 0.087(5) 0.106(6) 0.090(6) -0.030(5) -0.008(5) -0.035(5)
C124 0.096(6) 0.089(5) 0.082(5) -0.039(4) 0.005(5) -0.014(5)
C125 0.061(4) 0.068(4) 0.076(5) -0.031(4) 0.007(4) -0.011(4)
C126 0.041(3) 0.047(3) 0.055(4) -0.007(3) 0.006(3) 0.001(3)
C127 0.063(4) 0.052(4) 0.064(4) -0.010(3) -0.003(4) 0.011(3)
C128 0.099(6) 0.047(4) 0.064(4) -0.018(3) 0.015(4) -0.002(4)
C129 0.083(5) 0.047(4) 0.092(6) -0.016(4) 0.028(4) -0.014(4)
C130 0.136(8) 0.053(5) 0.148(8) -0.028(5) 0.045(7) -0.030(5)
C131 0.222(13) 0.101(8) 0.139(10) -0.010(7) 0.059(10) -0.062(9)
C132 0.306(18) 0.035(5) 0.118(9) -0.006(5) 0.029(11) -0.011(8)
C133 0.136(8) 0.054(5) 0.095(6) -0.018(4) -0.018(6) 0.022(5)
C134 0.066(4) 0.065(4) 0.074(5) -0.020(4) 0.011(4) 0.026(4)
C135 0.094(6) 0.114(6) 0.068(5) -0.042(5) 0.002(5) 0.017(5)
C136 0.144(8) 0.123(8) 0.098(6) -0.035(6) 0.058(6) 0.028(7)
C137 0.244(12) 0.076(6) 0.121(8) -0.007(6) 0.095(8) 0.056(7)
C138 0.144(8) 0.063(6) 0.247(12) -0.006(7) 0.134(8) 0.011(6)
C139 0.097(6) 0.072(6) 0.190(10) -0.031(6) 0.066(7) -0.015(5)
C140 0.079(5) 0.082(5) 0.038(4) -0.001(4) 0.014(4) 0.017(4)
C141 0.087(5) 0.075(5) 0.066(5) 0.001(4) 0.030(4) -0.002(4)
C142 0.057(4) 0.095(5) 0.080(5) -0.030(4) 0.015(4) 0.001(4)
C143 0.068(5) 0.094(6) 0.135(8) -0.034(6) 0.016(5) 0.007(5)
C144 0.138(8) 0.137(10) 0.306(15) 0.015(10) 0.161(9) -0.008(8)
C145 0.235(14) 0.193(14) 0.42(2) 0.154(14) 0.213(14) 0.034(13)
C146 0.216(9) 0.157(9) 0.300(13) 0.123(9) 0.202(9) 0.116(8)
C151 0.169(11) 0.262(15) 0.126(9) -0.080(9) -0.057(8) -0.007(12)
C152 0.106(8) 0.292(15) 0.104(7) -0.103(9) -0.003(6) -0.022(10)
C153 0.075(4) 0.062(4) 0.041(4) -0.005(3) -0.011(3) 0.026(4)
C154 0.090(5) 0.070(5) 0.054(4) -0.004(4) -0.009(4) 0.000(4)
C155 0.094(9) 0.66(3) 0.147(11) 0.208(15) 0.031(8) 0.077(15)
C156 0.179(13) 0.72(4) 0.125(9) 0.215(15) 0.083(9) 0.11(2)
C157 0.184(11) 0.142(9) 0.064(6) 0.023(6) 0.027(7) -0.008(9)
C158 0.356(17) 0.59(2) 0.241(14) 0.286(15) 0.196(13) 0.342(17)
C159 0.339(17) 0.51(2) 0.223(12) 0.279(12) 0.177(12) 0.300(15)
C160 0.084(5) 0.072(5) 0.065(5) -0.002(4) -0.024(4) 0.016(4)
C161 0.104(6) 0.107(7) 0.094(6) -0.009(6) -0.037(5) -0.013(6)
C162 0.094(6) 0.115(8) 0.151(9) 0.010(7) -0.049(7) -0.024(6)
C163 0.084(7) 0.178(12) 0.160(11) 0.009(9) -0.043(7) 0.004(8)
C164 0.107(8) 0.234(14) 0.151(10) -0.073(10) -0.036(8) 0.063(9)
C165 0.045(5) 0.182(10) 0.136(8) -0.050(7) -0.021(5) 0.030(6)
C166 0.037(3) 0.071(4) 0.046(4) -0.014(3) 0.008(3) 0.005(3)
C167 0.045(4) 0.070(4) 0.062(4) -0.012(4) 0.017(3) -0.002(3)
C168 0.040(4) 0.076(5) 0.107(6) -0.031(4) 0.003(4) -0.006(3)
C169 0.052(4) 0.083(5) 0.096(6) -0.021(5) -0.005(4) -0.014(4)
C170 0.119(7) 0.105(6) 0.115(7) -0.040(5) -0.031(6) -0.029(6)
C171 0.087(6) 0.087(6) 0.167(9) -0.040(6) -0.027(6) -0.032(5)
C172 0.070(6) 0.148(8) 0.226(12) -0.094(8) -0.004(7) -0.040(6)
C173 0.055(5) 0.116(7) 0.175(10) -0.056(7) 0.006(6) -0.014(5)
C174 0.042(3) 0.062(4) 0.073(5) -0.016(4) -0.003(3) 0.013(3)
C175 0.050(4) 0.068(5) 0.093(6) -0.006(4) -0.007(4) 0.009(4)
C176 0.078(5) 0.067(5) 0.134(8) 0.006(5) -0.026(6) 0.017(4)
C177 0.083(6) 0.070(5) 0.182(10) -0.041(6) -0.035(6) 0.028(5)
C178 0.072(5) 0.097(6) 0.155(8) -0.068(6) -0.017(5) 0.018(5)
C179 0.052(4) 0.080(5) 0.101(6) -0.031(4) 0.000(4) 0.008(4)
C180 0.050(3) 0.054(4) 0.034(3) -0.011(3) -0.004(3) -0.009(3)
C181 0.090(5) 0.073(4) 0.048(4) -0.022(3) 0.028(4) -0.031(4)
C182 0.048(4) 0.063(4) 0.079(5) -0.027(4) 0.027(3) -0.018(3)
C183 0.061(4) 0.089(5) 0.107(6) -0.040(5) 0.024(4) -0.013(4)
C184 0.056(4) 0.105(6) 0.123(7) -0.034(5) -0.002(5) -0.008(4)
C185 0.059(5) 0.118(6) 0.120(7) -0.043(5) 0.014(5) -0.026(5)
C186 0.077(5) 0.088(6) 0.122(7) -0.027(5) 0.011(5) -0.031(5)
C187 0.047(4) 0.084(5) 0.084(5) -0.022(4) 0.007(4) -0.014(4)
C188 0.227(10) 0.098(6) 0.110(7) -0.049(5) 0.069(7) -0.095(6)
C189 0.116(8) 0.124(8) 0.108(8) -0.029(7) 0.008(6) -0.004(7)
C190 0.128(8) 0.135(9) 0.112(8) -0.024(7) 0.051(7) 0.008(7)
C191 0.117(8) 0.168(10) 0.081(6) -0.029(7) 0.026(6) 0.002(8)
C192 0.184(10) 0.122(7) 0.074(6) -0.014(6) 0.026(7) 0.074(7)
C193 0.063(5) 0.205(9) 0.064(5) -0.056(6) 0.027(4) -0.050(5)
C194 0.049(3) 0.058(4) 0.038(3) -0.013(3) 0.010(3) -0.010(3)
C195 0.053(4) 0.067(4) 0.052(4) -0.031(3) -0.003(3) 0.008(3)
C196 0.058(4) 0.060(4) 0.048(4) -0.029(3) 0.012(3) -0.005(3)
C197 0.051(4) 0.096(5) 0.057(4) -0.020(4) 0.011(3) -0.012(4)
C198 0.065(4) 0.094(5) 0.065(5) -0.021(4) 0.024(4) -0.005(4)
C199 0.080(5) 0.086(6) 0.075(5) -0.014(5) 0.016(5) -0.008(5)
C200 0.101(6) 0.102(7) 0.080(6) -0.005(5) 0.024(5) -0.020(6)
C201 0.091(6) 0.076(5) 0.072(5) -0.009(4) 0.010(5) -0.005(5)
C202 0.059(4) 0.079(4) 0.061(4) -0.042(3) 0.024(3) -0.012(4)
C203 0.066(4) 0.083(5) 0.087(5) -0.042(4) 0.036(4) -0.017(4)
C204 0.099(6) 0.071(5) 0.112(6) -0.043(4) 0.051(5) -0.031(4)
C205 0.092(5) 0.100(5) 0.137(6) -0.081(5) 0.059(5) -0.048(4)
C206 0.088(5) 0.124(6) 0.110(6) -0.083(5) 0.041(5) -0.046(5)
C207 0.066(4) 0.135(6) 0.091(5) -0.084(4) 0.031(4) -0.037(4)
C208 0.046(3) 0.045(3) 0.044(3) -0.011(3) 0.009(3) 0.004(3)
C209 0.205(10) 0.064(5) 0.067(5) -0.004(4) 0.065(6) 0.026(6)
C210 0.231(11) 0.073(6) 0.086(6) 0.010(5) 0.094(7) 0.027(7)
C211 0.073(5) 0.063(5) 0.069(5) 0.017(4) 0.020(4) 0.004(4)
C212 0.102(6) 0.063(5) 0.072(5) 0.003(4) 0.011(5) -0.015(4)
C213 0.088(5) 0.065(5) 0.055(4) -0.006(4) 0.008(4) -0.011(4)
C214 0.092(6) 0.077(6) 0.101(7) 0.036(5) 0.013(5) 0.004(5)
C215 0.131(9) 0.090(7) 0.127(8) 0.049(6) 0.008(7) 0.009(6)
C216 0.50(2) 0.090(8) 0.128(8) 0.053(7) 0.180(11) 0.041(12)
C217 0.191(11) 0.248(11) 0.218(12) 0.179(9) -0.089(9) -0.133(9)
C218 0.030(3) 0.069(4) 0.044(3) -0.023(3) -0.005(3) 0.002(3)
C219 0.066(5) 0.113(6) 0.040(4) -0.017(4) -0.007(4) -0.005(4)
C220 0.077(5) 0.133(7) 0.052(4) -0.034(4) -0.025(4) 0.000(5)
C221 0.043(4) 0.116(5) 0.064(4) -0.055(4) -0.020(3) 0.021(4)
C222 0.048(4) 0.169(7) 0.093(5) -0.085(5) 0.006(4) -0.024(5)
C223 0.048(4) 0.140(6) 0.065(4) -0.064(4) 0.010(3) -0.028(4)
C224 0.070(5) 0.126(6) 0.081(4) -0.069(4) -0.039(4) 0.027(4)
C225 0.176(10) 1.28(4) 0.186(10) -0.390(15) 0.053(9) -0.335(16)
C226 0.065(5) 0.380(16) 0.176(8) -0.172(9) -0.071(6) 0.059(8)
C227 0.778(17) 0.126(9) 0.615(14) -0.157(9) -0.634(11) 0.089(12)
C228 0.041(3) 0.052(4) 0.043(3) -0.009(3) 0.003(3) 0.000(3)
C229 0.054(5) 0.066(5) 0.234(12) 0.055(6) 0.050(6) 0.012(4)
C230 0.073(5) 0.078(6) 0.280(13) 0.082(7) 0.079(7) 0.021(5)
C231 0.046(4) 0.097(6) 0.048(4) 0.015(4) 0.010(3) -0.012(4)
C232 0.061(4) 0.089(5) 0.100(6) -0.042(4) 0.030(4) -0.006(4)
C233 0.060(4) 0.075(5) 0.101(5) -0.036(4) 0.047(4) -0.021(4)
C234 0.049(4) 0.124(7) 0.072(5) 0.001(5) 0.016(4) 0.008(5)
C235 0.044(5) 0.252(13) 0.137(9) -0.069(9) 0.029(5) -0.017(7)
C236 0.071(5) 0.156(9) 0.107(7) -0.004(7) 0.047(5) 0.008(6)
C237 0.074(6) 0.203(11) 0.078(6) 0.007(7) 0.026(5) -0.019(7)
C239 0.038(3) 0.068(4) 0.041(4) -0.008(3) 0.000(3) 0.014(3)
C240 0.045(3) 0.054(4) 0.046(3) -0.021(3) 0.002(3) 0.001(3)
C241 0.048(4) 0.088(5) 0.038(4) 0.005(4) 0.011(3) 0.011(4)
C242 0.052(4) 0.063(4) 0.043(4) -0.013(3) 0.010(3) -0.005(3)
C243 0.089(6) 0.197(10) 0.104(7) -0.042(7) -0.024(6) 0.065(7)
C244 0.062(5) 0.106(6) 0.082(5) -0.044(4) -0.009(4) 0.001(4)
C246 0.56(3) 0.413(18) 0.234(12) -0.244(12) -0.230(15) 0.304(19)
C247 0.157(11) 0.219(13) 0.181(13) -0.086(11) -0.049(10) 0.070(10)
C258 0.101(7) 0.127(8) 0.092(7) -0.019(6) -0.016(6) 0.018(6)
C262 0.090(7) 0.538(16) 0.399(14) -0.394(11) 0.097(8) -0.107(10)
C265 0.101(7) 0.196(9) 0.244(11) -0.143(8) 0.096(7) -0.057(7)
C267 0.138(11) 0.49(2) 0.157(10) -0.163(13) 0.032(9) 0.074(14)
C268 0.117(11) 0.43(2) 0.235(13) -0.223(13) 0.034(10) -0.009(13)
C270 0.109(6) 0.144(8) 0.094(7) 0.003(6) 0.047(5) 0.072(6)
C272 0.142(8) 0.106(6) 0.083(6) -0.036(5) 0.036(6) -0.033(6)
C279 0.77(3) 0.45(2) 0.355(18) -0.237(16) 0.416(18) -0.463(19)
C281 0.112(7) 0.222(11) 0.101(7) -0.044(7) -0.036(6) 0.105(7)
C303 0.147(13) 0.55(4) 0.080(10) 0.042(16) -0.009(9) -0.080(19)
C305 0.432(19) 0.152(10) 0.158(9) -0.066(8) 0.205(10) -0.107(12)
N2 0.273(13) 0.55(2) 0.095(7) -0.126(10) -0.086(8) 0.212(14)
N3 0.205(12) 0.231(13) 0.187(12) -0.077(10) -0.049(10) 0.041(11)
N5 0.172(9) 0.146(8) 0.146(8) -0.051(6) 0.076(7) -0.030(7)
N9 0.134(8) 0.200(10) 0.161(9) -0.044(8) -0.058(7) 0.044(8)
O1 0.052(3) 0.077(3) 0.045(2) -0.015(2) -0.002(2) 0.006(2)
O2 0.052(2) 0.070(3) 0.032(2) -0.013(2) 0.0052(19) 0.008(2)
O3 0.063(3) 0.062(3) 0.042(2) -0.014(2) 0.003(2) 0.018(2)
O4 0.042(2) 0.051(2) 0.046(2) -0.0119(19) 0.0076(19) -0.0001(19)
O5 0.051(3) 0.060(3) 0.055(3) -0.003(2) 0.007(2) 0.007(2)
O6 0.052(3) 0.064(3) 0.049(3) -0.011(2) -0.002(2) 0.007(2)
O7 0.053(2) 0.073(3) 0.043(2) -0.026(2) 0.007(2) -0.008(2)
O8 0.041(2) 0.068(3) 0.048(2) -0.021(2) 0.0144(19) -0.007(2)
O9 0.047(2) 0.071(3) 0.062(3) -0.030(2) 0.014(2) -0.012(2)
O10 0.050(2) 0.069(3) 0.073(3) -0.033(2) 0.023(2) -0.013(2)
O11 0.041(2) 0.054(2) 0.037(2) -0.0149(18) 0.0099(18) 0.0005(19)
O12 0.042(2) 0.055(2) 0.040(2) -0.0148(19) 0.0130(18) -0.0006(19)
O13 0.032(2) 0.050(2) 0.039(2) -0.0092(18) 0.0066(17) 0.0025(18)
O14 0.047(2) 0.054(2) 0.054(3) -0.012(2) 0.009(2) 0.000(2)
O15 0.053(3) 0.053(3) 0.069(3) -0.012(2) 0.014(2) 0.002(2)
O16 0.040(2) 0.057(2) 0.039(2) -0.0041(19) 0.0087(18) 0.0012(19)
O18 0.044(2) 0.066(3) 0.035(2) -0.012(2) 0.0043(19) 0.007(2)
O19 0.041(2) 0.061(2) 0.039(2) -0.0161(19) 0.0083(18) 0.0002(19)
O20 0.041(2) 0.044(2) 0.046(2) -0.0170(18) 0.0033(18) -0.0051(18)
O21 0.032(2) 0.052(2) 0.061(3) -0.008(2) 0.005(2) 0.0039(19)
O22 0.050(2) 0.051(2) 0.052(2) -0.019(2) 0.013(2) 0.001(2)
O23 0.066(3) 0.045(2) 0.032(2) -0.0062(18) -0.002(2) -0.006(2)
O24 0.037(2) 0.041(2) 0.039(2) -0.0088(17) 0.0015(17) -0.0019(17)
O25 0.033(2) 0.055(2) 0.038(2) -0.0135(18) -0.0014(17) 0.0009(18)
O26 0.041(2) 0.057(2) 0.034(2) -0.0065(19) 0.0029(18) -0.0021(19)
O27 0.035(2) 0.044(2) 0.052(2) -0.0067(19) 0.0085(19) -0.0063(18)
O28 0.039(2) 0.057(2) 0.050(2) -0.021(2) 0.0074(19) -0.0013(19)
O29 0.041(2) 0.046(2) 0.037(2) -0.0113(18) 0.0045(18) 0.0058(18)
O30 0.0331(19) 0.053(2) 0.030(2) -0.0090(18) -0.0008(16) 0.0032(18)
O31 0.048(2) 0.046(2) 0.049(2) -0.0118(19) 0.004(2) 0.0070(19)
O32 0.046(2) 0.045(2) 0.050(2) -0.010(2) 0.001(2) 0.0070(19)
O33 0.044(2) 0.054(2) 0.045(2) -0.0177(19) 0.0105(19) 0.0023(19)
O34 0.070(3) 0.052(2) 0.047(3) -0.011(2) -0.008(2) 0.018(2)
O35 0.050(2) 0.056(3) 0.045(2) -0.004(2) 0.012(2) 0.008(2)
O36 0.052(2) 0.053(2) 0.039(2) -0.006(2) 0.007(2) 0.004(2)
O37 0.059(3) 0.057(2) 0.036(2) -0.0159(19) -0.003(2) 0.002(2)
O38 0.039(2) 0.058(2) 0.059(3) -0.024(2) -0.002(2) -0.003(2)
O39 0.050(2) 0.044(2) 0.050(2) -0.0162(19) 0.004(2) -0.0054(19)
O40 0.050(2) 0.050(2) 0.057(3) -0.013(2) -0.003(2) 0.000(2)
O50 0.062(3) 0.070(3) 0.035(2) -0.005(2) 0.012(2) 0.022(2)
O51 0.042(2) 0.058(3) 0.048(2) -0.002(2) 0.005(2) 0.000(2)
O52 0.081(3) 0.083(3) 0.058(3) 0.006(3) -0.004(3) -0.015(3)
O54 0.090(3) 0.076(3) 0.054(3) -0.027(2) 0.017(3) -0.020(3)
O56 0.0301(19) 0.049(2) 0.041(2) -0.0179(18) -0.0002(17) -0.0005(17)
O57 0.041(2) 0.052(2) 0.032(2) -0.0139(17) 0.0033(17) 0.0021(18)
O58 0.041(2) 0.054(2) 0.048(2) -0.0208(19) -0.0042(19) 0.0078(19)
O59 0.037(2) 0.049(2) 0.041(2) -0.0171(18) -0.0014(17) -0.0017(18)
O60 0.038(2) 0.057(2) 0.046(2) -0.016(2) -0.0022(19) -0.0009(19)
O61 0.044(2) 0.051(2) 0.037(2) -0.0096(18) 0.0104(18) -0.0002(19)
O62 0.041(2) 0.054(2) 0.034(2) -0.0193(18) -0.0012(17) -0.0012(18)
O63 0.041(2) 0.041(2) 0.037(2) -0.0106(17) 0.0012(17) -0.0007(17)
O64 0.039(2) 0.059(2) 0.031(2) -0.0090(18) 0.0068(17) 0.0114(19)
O65 0.048(3) 0.059(3) 0.107(4) -0.017(3) -0.004(3) -0.001(2)
O68 0.053(2) 0.059(3) 0.053(3) -0.017(2) 0.001(2) 0.001(2)
O70 0.061(3) 0.072(3) 0.050(3) -0.006(2) 0.004(2) 0.006(2)
O73 0.182(10) 0.444(16) 0.394(16) -0.245(13) 0.013(11) -0.106(11)

loop_
_atom_type_symbol
_atom_type_description
_atom_type_scat_dispersion_real
_atom_type_scat_dispersion_imag
_atom_type_scat_source
C C 0.0033 0.0016 'International Tables Vol C Tables 4.2.6.8 and 6.1.1.4'
H H 0.0000 0.0000 'International Tables Vol C Tables 4.2.6.8 and 6.1.1.4'
O O 0.0106 0.0060 'International Tables Vol C Tables 4.2.6.8 and 6.1.1.4'
P P 0.1023 0.0942 'International Tables Vol C Tables 4.2.6.8 and 6.1.1.4'
Fe Fe 0.3463 0.8444 'International Tables Vol C Tables 4.2.6.8 and 6.1.1.4'
N N 0.0061 0.0033 'International Tables Vol C Tables 4.2.6.8 and 6.1.1.4'

loop_
_geom_angle_atom_site_label_1
_geom_angle_atom_site_label_2
_geom_angle_atom_site_label_3
_geom_angle
_geom_angle_site_symmetry_1
_geom_angle_site_symmetry_3
_geom_angle_publ_flag
P6 O17 Fe12 126.2(2) . . ?
O26 Fe1 O30 95.07(16) . . ?
O26 Fe1 O28 171.55(16) . . ?
O30 Fe1 O28 93.27(16) . . ?
O26 Fe1 O56 91.99(16) . . ?
O30 Fe1 O56 98.45(15) . . ?
O28 Fe1 O56 88.13(16) . . ?
O26 Fe1 O35 84.56(17) . . ?
O30 Fe1 O35 96.66(16) . . ?
O28 Fe1 O35 93.12(17) . . ?
O56 Fe1 O35 164.74(16) . . ?
O26 Fe1 O36 86.91(16) . . ?
O30 Fe1 O36 175.74(16) . . ?
O28 Fe1 O36 84.67(16) . . ?
O56 Fe1 O36 85.22(15) . . ?
O35 Fe1 O36 79.76(16) . . ?
O25 Fe2 O23 171.84(16) . . ?
O25 Fe2 O30 94.35(15) . . ?
O23 Fe2 O30 93.79(16) . . ?
O25 Fe2 O63 92.03(16) . 2_565 ?
O23 Fe2 O63 87.39(16) . 2_565 ?
O30 Fe2 O63 98.00(15) . 2_565 ?
O25 Fe2 O22 87.08(16) . . ?
O23 Fe2 O22 91.12(17) . . ?
O30 Fe2 O22 98.82(16) . . ?
O63 Fe2 O22 163.18(16) 2_565 . ?
O25 Fe2 O20 87.48(15) . . ?
O23 Fe2 O20 84.37(16) . . ?
O30 Fe2 O20 177.95(16) . . ?
O63 Fe2 O20 82.84(15) 2_565 . ?
O22 Fe2 O20 80.34(15) . . ?
O30 Fe3 O21 98.57(17) . . ?
O30 Fe3 O34 96.69(17) . . ?
O21 Fe3 O34 91.47(18) . . ?
O30 Fe3 O32 173.97(16) . . ?
O21 Fe3 O32 79.14(17) . . ?
O34 Fe3 O32 77.87(17) . . ?
O30 Fe3 O29 99.90(15) . . ?
O21 Fe3 O29 158.70(17) . . ?
O34 Fe3 O29 96.81(17) . . ?
O32 Fe3 O29 83.45(15) . . ?
O30 Fe3 O24 99.56(15) . . ?
O21 Fe3 O24 89.57(16) . . ?
O34 Fe3 O24 163.38(17) . . ?
O32 Fe3 O24 86.05(15) . . ?
O29 Fe3 O24 77.00(14) . . ?
O62 Fe4 O33 95.10(16) . . ?
O62 Fe4 O39 97.66(16) . . ?
O33 Fe4 O39 92.20(16) . . ?
O62 Fe4 O31 175.54(16) . . ?
O33 Fe4 O31 80.91(16) . . ?
O39 Fe4 O31 84.54(16) . . ?
O62 Fe4 O24 91.72(16) . . ?
O33 Fe4 O24 97.16(16) . . ?
O39 Fe4 O24 166.12(15) . . ?
O31 Fe4 O24 86.83(16) . . ?
O62 Fe4 O29 92.56(15) . . ?
O33 Fe4 O29 170.58(16) . . ?
O39 Fe4 O29 92.22(16) . . ?
O31 Fe4 O29 91.22(16) . . ?
O24 Fe4 O29 77.10(15) . . ?
O62 Fe5 O27 92.24(15) . . ?
O62 Fe5 O60 171.07(17) . . ?
O27 Fe5 O60 90.19(16) . . ?
O62 Fe5 O63 94.63(16) . . ?
O27 Fe5 O63 90.77(16) . . ?
O60 Fe5 O63 93.93(16) . . ?
O62 Fe5 O38 89.92(16) . . ?
O27 Fe5 O38 90.09(16) . . ?
O60 Fe5 O38 81.48(16) . . ?
O63 Fe5 O38 175.33(16) . . ?
O62 Fe5 O59 79.40(15) . . ?
O27 Fe5 O59 171.22(15) . . ?
O60 Fe5 O59 98.48(15) . . ?
O63 Fe5 O59 87.26(15) . . ?
O38 Fe5 O59 92.57(16) . . ?
O62 Fe6 O57 91.79(15) 2_565 . ?
O62 Fe6 O37 171.94(17) 2_565 . ?
O57 Fe6 O37 91.42(16) . . ?
O62 Fe6 O56 95.58(16) 2_565 . ?
O57 Fe6 O56 92.89(15) . . ?
O37 Fe6 O56 91.64(16) . . ?
O62 Fe6 O58 91.18(16) 2_565 . ?
O57 Fe6 O58 91.41(16) . . ?
O37 Fe6 O58 81.35(17) . . ?
O56 Fe6 O58 171.87(15) . . ?
O62 Fe6 O59 78.25(15) 2_565 2_565 ?
O57 Fe6 O59 169.99(15) . 2_565 ?
O37 Fe6 O59 98.59(16) . 2_565 ?
O56 Fe6 O59 87.16(15) . 2_565 ?
O58 Fe6 O59 89.80(15) . 2_565 ?
O4 Fe7 O65 97.18(19) 2_656 . ?
O4 Fe7 O54 97.32(19) 2_656 . ?
O65 Fe7 O54 88.9(2) . . ?
O4 Fe7 O10 174.22(18) 2_656 . ?
O65 Fe7 O10 80.16(19) . . ?
O54 Fe7 O10 77.57(19) . . ?
O4 Fe7 O61 99.12(16) 2_656 . ?
O65 Fe7 O61 162.3(2) . . ?
O54 Fe7 O61 95.86(18) . . ?
O10 Fe7 O61 84.21(17) . . ?
O4 Fe7 O19 98.82(16) 2_656 . ?
O65 Fe7 O19 93.79(19) . . ?
O54 Fe7 O19 163.15(19) . . ?
O10 Fe7 O19 86.51(17) . . ?
O61 Fe7 O19 76.86(15) . . ?
O11 Fe8 O9 178.69(18) . . ?
O11 Fe8 O7 96.63(17) . . ?
O9 Fe8 O7 83.24(18) . . ?
O11 Fe8 O14 95.66(17) . . ?
O9 Fe8 O14 83.04(17) . . ?
O7 Fe8 O14 90.88(18) . . ?
O11 Fe8 O19 92.01(16) . . ?
O9 Fe8 O19 89.30(17) . . ?
O7 Fe8 O19 93.73(17) . . ?
O14 Fe8 O19 170.53(16) . . ?
O11 Fe8 O61 91.28(16) . . ?
O9 Fe8 O61 89.05(17) . . ?
O7 Fe8 O61 167.96(17) . . ?
O14 Fe8 O61 97.37(16) . . ?
O19 Fe8 O61 76.87(15) . . ?
O11 Fe9 O51 92.40(16) . . ?
O11 Fe9 O64 93.59(16) . . ?
O51 Fe9 O64 91.70(17) . . ?
O11 Fe9 O5 171.13(19) . . ?
O51 Fe9 O5 90.54(17) . . ?
O64 Fe9 O5 94.69(18) . . ?
O11 Fe9 O15 90.16(18) . . ?
O51 Fe9 O15 91.85(18) . . ?
O64 Fe9 O15 174.72(17) . . ?
O5 Fe9 O15 81.38(19) . . ?
O11 Fe9 O12 78.86(15) . . ?
O51 Fe9 O12 171.12(16) . . ?
O64 Fe9 O12 87.36(15) . . ?
O5 Fe9 O12 98.34(16) . . ?
O15 Fe9 O12 89.73(17) . . ?
O11 Fe10 O18 91.57(16) . . ?
O11 Fe10 O2 172.06(18) . . ?
O18 Fe10 O2 92.29(16) . . ?
O11 Fe10 O13 93.79(16) . . ?
O18 Fe10 O13 91.98(16) . . ?
O2 Fe10 O13 93.00(17) . . ?
O11 Fe10 O8 91.00(17) . . ?
O18 Fe10 O8 90.85(17) . . ?
O2 Fe10 O8 82.01(17) . . ?
O13 Fe10 O8 174.36(15) . . ?
O11 Fe10 O12 78.75(15) . . ?
O18 Fe10 O12 170.06(16) . . ?
O2 Fe10 O12 97.60(16) . . ?
O13 Fe10 O12 86.48(15) . . ?
O8 Fe10 O12 91.56(16) . . ?
O16 Fe11 O4 94.05(16) . . ?
O16 Fe11 O40 172.94(17) . . ?
O4 Fe11 O40 92.87(17) . . ?
O16 Fe11 O13 92.29(16) . . ?
O4 Fe11 O13 98.04(16) . . ?
O40 Fe11 O13 88.09(16) . . ?
O16 Fe11 O52 84.9(2) . . ?
O4 Fe11 O52 99.60(19) . . ?
O40 Fe11 O52 92.6(2) . . ?
O13 Fe11 O52 162.29(19) . . ?
O16 Fe11 O3 86.53(17) . . ?
O4 Fe11 O3 177.97(17) . . ?
O40 Fe11 O3 86.51(17) . . ?
O13 Fe11 O3 83.88(16) . . ?
O52 Fe11 O3 78.50(19) . . ?
O17 Fe12 O50 171.70(17) . . ?
O17 Fe12 O4 94.70(16) . . ?
O50 Fe12 O4 93.51(17) . . ?
O17 Fe12 O64 91.53(16) . . ?
O50 Fe12 O64 88.51(17) . . ?
O4 Fe12 O64 98.26(16) . . ?
O17 Fe12 O1 86.31(17) . . ?
O50 Fe12 O1 91.28(19) . . ?
O4 Fe12 O1 98.28(17) . . ?
O64 Fe12 O1 163.44(17) . . ?
O17 Fe12 O6 86.01(17) . . ?
O50 Fe12 O6 85.75(17) . . ?
O4 Fe12 O6 177.92(18) . . ?
O64 Fe12 O6 83.66(16) . . ?
O1 Fe12 O6 79.81(18) . . ?
O57 P1 O23 110.5(2) 2_565 . ?
O57 P1 O24 111.4(2) 2_565 . ?
O23 P1 O24 110.7(2) . . ?
O57 P1 C228 107.4(2) 2_565 . ?
O23 P1 C228 110.1(3) . . ?
O24 P1 C228 106.8(2) . . ?
O27 P2 O28 111.0(2) . . ?
O27 P2 O29 111.3(2) . . ?
O28 P2 O29 110.9(2) . . ?
O27 P2 C208 106.3(3) . . ?
O28 P2 C208 109.7(3) . . ?
O29 P2 C208 107.6(2) . . ?
O26 P3 O25 112.5(2) . . ?
O26 P3 O59 109.6(2) . 2_565 ?
O25 P3 O59 110.3(2) . 2_565 ?
O26 P3 C218 108.9(3) . . ?
O25 P3 C218 108.1(2) . . ?
O59 P3 C218 107.3(3) 2_565 . ?
O40 P4 O51 111.2(2) 2_656 . ?
O40 P4 O61 110.5(2) 2_656 . ?
O51 P4 O61 111.3(2) . . ?
O40 P4 C84 109.4(3) 2_656 . ?
O51 P4 C84 107.4(3) . . ?
O61 P4 C84 106.9(3) . . ?
O50 P5 O18 111.1(3) 2_656 . ?
O50 P5 O19 110.3(2) 2_656 . ?
O18 P5 O19 111.1(2) . . ?
O50 P5 C104 108.9(4) 2_656 . ?
O18 P5 C104 106.9(3) . . ?
O19 P5 C104 108.5(3) . . ?
O17 P6 O16 112.8(2) . . ?
O17 P6 O12 109.3(2) . . ?
O16 P6 O12 110.6(2) . . ?
O17 P6 C94 107.9(3) . . ?
O16 P6 C94 108.8(3) . . ?
O12 P6 C94 107.1(3) . . ?
C303 C149 C148 98.0(16) . . ?
C147 C148 C149 131(2) . . ?
C148 C147 C152 114.6(15) . . ?
C148 C147 C140 126.1(15) . . ?
C152 C147 C140 118.8(9) . . ?
C3 C2 C9 115.4(6) . . ?
C3 C2 C15 114.4(5) . . ?
C9 C2 C15 108.6(6) . . ?
C4 C3 C8 118.2(6) . . ?
C4 C3 C2 119.6(6) . . ?
C8 C3 C2 122.2(6) . . ?
C5 C4 C3 122.0(7) . . ?
C6 C5 C4 119.5(7) . . ?
C5 C6 C7 119.1(7) . . ?
C6 C7 C8 122.9(7) . . ?
C7 C8 C3 118.3(7) . . ?
C10 C9 C14 119.8(9) . . ?
C10 C9 C2 122.8(7) . . ?
C14 C9 C2 117.4(8) . . ?
C9 C10 C11 121.7(9) . . ?
C12 C11 C10 116.8(10) . . ?
C11 C12 C13 124.3(11) . . ?
C14 C13 C12 116.3(12) . . ?
C9 C14 C13 120.9(11) . . ?
O8 C15 O7 126.3(6) . . ?
O8 C15 C2 118.8(6) . . ?
O7 C15 C2 114.9(6) . . ?
O10 C16 O9 126.7(6) . . ?
O10 C16 C17 116.8(6) . . ?
O9 C16 C17 116.5(6) . . ?
C24 C17 C16 111.1(6) . . ?
C24 C17 C18 113.5(6) . . ?
C16 C17 C18 111.7(6) . . ?
C23 C18 C19 118.1(8) . . ?
C23 C18 C17 126.2(7) . . ?
C19 C18 C17 115.6(7) . . ?
C18 C19 C20 116.4(10) . . ?
C21 C20 C19 122.6(11) . . ?
C20 C21 C22 118.5(10) . . ?
C23 C22 C21 118.0(10) . . ?
C22 C23 C18 126.4(9) . . ?
C29 C24 C25 118.2(7) . . ?
C29 C24 C17 122.7(6) . . ?
C25 C24 C17 119.1(6) . . ?
C26 C25 C24 119.9(8) . . ?
C27 C26 C25 122.9(8) . . ?
C26 C27 C28 117.3(8) . . ?
C29 C28 C27 120.6(8) . . ?
C24 C29 C28 121.1(7) . . ?
C281 C316 C278 124.9(12) . . ?
C281 C316 C80 116.4(12) . . ?
C278 C316 C80 118.4(11) . . ?
C284 C80 C316 113.8(14) . . ?
C297 C284 C80 125.2(18) . . ?
C284 C297 C277 114.8(12) . . ?
C278 C277 C297 114.2(12) . . ?
C316 C278 C277 126.3(12) . . ?
O15 C30 O14 125.9(6) . . ?
O15 C30 C31 119.1(6) . . ?
O14 C30 C31 115.0(6) . . ?
C30 C31 C32 110.7(5) . . ?
C30 C31 C38 113.9(5) . . ?
C32 C31 C38 109.0(5) . . ?
C37 C32 C33 120.5(8) . . ?
C37 C32 C31 117.2(8) . . ?
C33 C32 C31 122.3(7) . . ?
C32 C33 C34 117.6(9) . . ?
C35 C34 C33 123.7(11) . . ?
C34 C35 C36 117.6(10) . . ?
C35 C36 C37 120.6(10) . . ?
C32 C37 C36 119.8(10) . . ?
C39 C38 C43 119.4(7) . . ?
C39 C38 C31 118.5(6) . . ?
C43 C38 C31 122.0(6) . . ?
C40 C39 C38 121.5(8) . . ?
C39 C40 C41 119.8(9) . . ?
C40 C41 C42 120.4(9) . . ?
C41 C42 C43 119.1(9) . . ?
C38 C43 C42 119.7(8) . . ?
O3 C44 O2 127.3(6) . . ?
O3 C44 C45 116.4(6) . . ?
O2 C44 C45 116.2(6) . . ?
C46 C45 C52 114.2(7) . . ?
C46 C45 C44 112.6(6) . . ?
C52 C45 C44 111.9(5) . . ?
C47 C46 C51 114.6(10) . . ?
C47 C46 C45 124.6(7) . . ?
C51 C46 C45 120.6(9) . . ?
C48 C47 C46 121.6(9) . . ?
C49 C48 C47 121.3(12) . . ?
C48 C49 C50 120.5(13) . . ?
C49 C50 C51 118.4(13) . . ?
C46 C51 C50 122.8(13) . . ?
C287 C301 C322 141.0(13) . . ?
C318 C322 C301 106.9(16) . . ?
C322 C318 C309 122.2(15) . . ?
C320 C309 C318 110.3(14) . . ?
C309 C320 C287 145.7(18) . . ?
C301 C287 C320 93.8(12) . . ?
C301 C287 C281 107.7(11) . . ?
C320 C287 C281 155.3(14) . . ?
C53 C52 C57 108.5(11) . . ?
C53 C52 C45 133.1(10) . . ?
C57 C52 C45 117.3(9) . . ?
C52 C53 C274 139.5(15) . . ?
C276 C274 C53 112(2) . . ?
C274 C276 C275 128(2) . . ?
C276 C275 C57 110.3(15) . . ?
C52 C57 C275 119.6(14) . . ?
C292 C282 C321 107.8(14) . . ?
C292 C282 C71 135.4(13) . . ?
C321 C282 C71 99.8(12) . . ?
C323 C321 C282 133(3) . . ?
C321 C323 C324 113(2) . . ?
C325 C324 C323 113.3(19) . . ?
C292 C325 C324 110.8(16) . . ?
C282 C292 C325 133.0(16) . . ?
C330 C78 C326 126.2(15) . . ?
C330 C78 C71 115.7(14) . . ?
C326 C78 C71 118.0(11) . . ?
C78 C326 C327 120.7(14) . . ?
C326 C327 C328 107.0(15) . . ?
C329 C328 C327 124.9(15) . . ?
C330 C329 C328 116(2) . . ?
C78 C330 C329 123(2) . . ?
C65 C58 C59 114.4(7) . . ?
C65 C58 C73 109.6(6) . . ?
C59 C58 C73 108.5(6) . . ?
C60 C59 C64 118.8(10) . . ?
C60 C59 C58 125.0(8) . . ?
C64 C59 C58 116.0(9) . . ?
C59 C60 C267 125.4(11) . . ?
C268 C63 C64 119.8(12) . . ?
C59 C64 C63 115.2(12) . . ?
C70 C65 C66 120.9(11) . . ?
C70 C65 C58 117.8(9) . . ?
C66 C65 C58 121.1(8) . . ?
C67 C66 C65 118.5(10) . . ?
C66 C67 C68 112.0(11) . . ?
C69 C68 C67 129.7(17) . . ?
C68 C69 C70 117.3(19) . . ?
C65 C70 C69 119.5(14) . . ?
C78 C71 C282 113.4(8) . . ?
C78 C71 C96 111.9(7) . . ?
C282 C71 C96 112.3(8) . . ?
O65 C73 O1 126.5(6) 2_656 . ?
O65 C73 C58 119.3(6) 2_656 . ?
O1 C73 C58 114.1(6) . . ?
C85 C84 C89 114.2(6) . . ?
C85 C84 P4 123.0(6) . . ?
C89 C84 P4 122.8(5) . . ?
C84 C85 C86 123.3(8) . . ?
C87 C86 C85 122.4(8) . . ?
C86 C87 C88 116.7(7) . . ?
C86 C87 C90 125.1(7) . . ?
C88 C87 C90 118.1(7) . . ?
C87 C88 C89 120.7(7) . . ?
C88 C89 C84 122.4(8) . . ?
C92 C90 C91 107.8(7) . . ?
C92 C90 C87 111.9(7) . . ?
C91 C90 C87 109.2(6) . . ?
C92 C90 C93 108.7(7) . . ?
C91 C90 C93 111.1(7) . . ?
C87 C90 C93 108.1(6) . . ?
C95 C94 C99 116.9(7) . . ?
C95 C94 P6 120.7(6) . . ?
C99 C94 P6 122.4(6) . . ?
C94 C95 C270 122.2(8) . . ?
O52 C96 O54 125.8(7) 2_656 . ?
O52 C96 C71 117.4(7) 2_656 . ?
O54 C96 C71 116.7(7) . . ?
C270 C97 C98 116.4(7) . . ?
C270 C97 C100 122.1(7) . . ?
C98 C97 C100 121.5(6) . . ?
C97 C98 C99 123.0(7) . . ?
C94 C99 C98 120.4(7) . . ?
C97 C100 C101 111.1(6) . . ?
C97 C100 C103 107.7(6) . . ?
C101 C100 C103 108.6(8) . . ?
C97 C100 C102 112.3(7) . . ?
C101 C100 C102 108.0(7) . . ?
C103 C100 C102 109.1(7) . . ?
C109 C104 C105 120.2(8) . . ?
C109 C104 P5 119.3(7) . . ?
C105 C104 P5 120.4(7) . . ?
C106 C105 C104 122.2(11) . . ?
C105 C106 C107 119.5(12) . . ?
C106 C107 C108 119.0(9) . . ?
C106 C107 C110 127.0(14) . . ?
C108 C107 C110 114.0(15) . . ?
C107 C108 C109 119.2(13) . . ?
C104 C109 C108 119.8(11) . . ?
C112 C110 C111 122(2) . . ?
C112 C110 C107 110.9(14) . . ?
C111 C110 C107 105.8(11) . . ?
C112 C110 C257 100(2) . . ?
C111 C110 C257 104.9(14) . . ?
C107 C110 C257 113.0(16) . . ?
C120 C113 C240 113.3(5) . . ?
C120 C113 C114 109.9(5) . . ?
C240 C113 C114 110.5(6) . . ?
C119 C114 C115 120.6(8) . . ?
C119 C114 C113 119.1(8) . . ?
C115 C114 C113 120.3(6) . . ?
C116 C115 C114 116.9(8) . . ?
C117 C116 C115 121.5(10) . . ?
C118 C117 C116 122.1(9) . . ?
C117 C118 C119 118.8(9) . . ?
C114 C119 C118 120.1(10) . . ?
C121 C120 C125 118.7(7) . . ?
C121 C120 C113 123.3(6) . . ?
C125 C120 C113 118.0(6) . . ?
C120 C121 C122 120.7(7) . . ?
C123 C122 C121 120.6(8) . . ?
C122 C123 C124 118.3(8) . . ?
C125 C124 C123 120.1(8) . . ?
C124 C125 C120 121.7(7) . . ?
O32 C126 O31 125.4(6) . . ?
O32 C126 C127 116.2(6) . . ?
O31 C126 C127 118.3(6) . . ?
C134 C127 C126 112.3(5) . . ?
C134 C127 C128 111.6(6) . . ?
C126 C127 C128 111.9(6) . . ?
C129 C128 C133 120.0(7) . . ?
C129 C128 C127 124.2(6) . . ?
C133 C128 C127 115.8(7) . . ?
C128 C129 C130 120.0(8) . . ?
C131 C130 C129 120.7(11) . . ?
C130 C131 C132 121.6(11) . . ?
C131 C132 C133 121.8(11) . . ?
C132 C133 C128 115.8(10) . . ?
C135 C134 C139 115.0(8) . . ?
C135 C134 C127 124.7(7) . . ?
C139 C134 C127 120.2(8) . . ?
C136 C135 C134 124.3(9) . . ?
C137 C136 C135 119.3(11) . . ?
C136 C137 C138 122.0(10) . . ?
C139 C138 C137 115.6(10) . . ?
C138 C139 C134 123.6(11) . . ?
C141 C140 C239 115.7(6) . . ?
C141 C140 C147 111.0(7) . . ?
C239 C140 C147 109.7(6) . . ?
C146 C141 C142 118.1(9) . . ?
C146 C141 C140 119.0(8) . . ?
C142 C141 C140 122.8(7) . . ?
C141 C142 C143 122.0(8) . . ?
C144 C143 C142 118.0(9) . . ?
C143 C144 C145 119.3(11) . . ?
C146 C145 C144 115.7(14) . . ?
C141 C146 C145 126.8(13) . . ?
C152 C151 C303 98.8(14) . . ?
C151 C152 C147 129.6(13) . . ?
C154 C153 C160 114.9(6) . . ?
C154 C153 C242 116.4(6) . . ?
C160 C153 C242 108.3(5) . . ?
C159 C154 C155 111.9(12) . . ?
C159 C154 C153 121.4(10) . . ?
C155 C154 C153 126.5(9) . . ?
C154 C155 C156 125.1(14) . . ?
C157 C156 C155 117.7(15) . . ?
C158 C157 C156 114.3(13) . . ?
C157 C158 C159 125.7(17) . . ?
C154 C159 C158 123.3(16) . . ?
C165 C160 C161 120.9(9) . . ?
C165 C160 C153 118.6(8) . . ?
C161 C160 C153 120.3(8) . . ?
C160 C161 C162 119.1(10) . . ?
C163 C162 C161 120.7(12) . . ?
C162 C163 C164 120.8(12) . . ?
C163 C164 C165 118.3(11) . . ?
C160 C165 C164 120.1(12) . . ?
O22 C166 O21 125.6(6) . . ?
O22 C166 C167 115.9(6) . . ?
O21 C166 C167 118.4(6) . . ?
C168 C167 C174 110.9(6) . . ?
C168 C167 C166 112.8(6) . . ?
C174 C167 C166 114.7(5) . . ?
C169 C168 C173 117.6(8) . . ?
C169 C168 C167 121.5(6) . . ?
C173 C168 C167 120.9(8) . . ?
C170 C169 C168 119.8(8) . . ?
C169 C170 C171 118.6(10) . . ?
C172 C171 C170 120.6(9) . . ?
C173 C172 C171 119.9(10) . . ?
C172 C173 C168 123.3(11) . . ?
C175 C174 C179 120.4(7) . . ?
C175 C174 C167 121.0(6) . . ?
C179 C174 C167 118.6(6) . . ?
C174 C175 C176 120.3(8) . . ?
C177 C176 C175 119.8(9) . . ?
C176 C177 C178 119.0(8) . . ?
C179 C178 C177 119.3(9) . . ?
C178 C179 C174 121.2(8) . . ?
O20 C180 O60 126.4(5) . 2_565 ?
O20 C180 C181 119.2(6) . . ?
O60 C180 C181 114.4(5) 2_565 . ?
C188 C181 C182 110.9(7) . . ?
C188 C181 C180 114.9(7) . . ?
C182 C181 C180 114.2(5) . . ?
C187 C182 C183 118.4(7) . . ?
C187 C182 C181 121.7(7) . . ?
C183 C182 C181 119.9(7) . . ?
C184 C183 C182 120.0(8) . . ?
C185 C184 C183 121.6(9) . . ?
C184 C185 C186 118.2(9) . . ?
C187 C186 C185 120.8(8) . . ?
C186 C187 C182 121.1(7) . . ?
C193 C188 C181 134.3(10) . . ?
C193 C188 C189 105.9(10) . . ?
C181 C188 C189 117.7(8) . . ?
C190 C189 C188 118.9(9) . . ?
C191 C190 C189 120.5(11) . . ?
C192 C191 C190 115.4(10) . . ?
C191 C192 C193 119.8(10) . . ?
C188 C193 C192 135.4(12) . . ?
O58 C194 O33 126.9(6) 2_565 . ?
O58 C194 C195 116.9(5) 2_565 . ?
O33 C194 C195 116.2(5) . . ?
C202 C195 C194 115.9(5) . . ?
C202 C195 C196 113.9(5) . . ?
C194 C195 C196 107.8(5) . . ?
C201 C196 C197 119.1(7) . . ?
C201 C196 C195 119.2(6) . . ?
C197 C196 C195 121.6(6) . . ?
C196 C197 C198 119.5(7) . . ?
C199 C198 C197 121.7(8) . . ?
C198 C199 C200 118.6(8) . . ?
C199 C200 C201 122.4(8) . . ?
C196 C201 C200 118.7(8) . . ?
C207 C202 C203 119.0(7) . . ?
C207 C202 C195 118.6(7) . . ?
C203 C202 C195 122.4(7) . . ?
C202 C203 C204 118.5(8) . . ?
C205 C204 C203 120.5(8) . . ?
C206 C205 C204 119.6(8) . . ?
C205 C206 C207 121.6(9) . . ?
C202 C207 C206 120.7(8) . . ?
C213 C208 C209 115.9(6) . . ?
C213 C208 P2 121.7(5) . . ?
C209 C208 P2 122.3(5) . . ?
C210 C209 C208 121.4(8) . . ?
C209 C210 C211 121.7(8) . . ?
C212 C211 C210 116.2(7) . . ?
C212 C211 C214 121.4(8) . . ?
C210 C211 C214 122.3(8) . . ?
C211 C212 C213 122.2(8) . . ?
C212 C213 C208 122.5(7) . . ?
C216 C214 C215 107.2(10) . . ?
C216 C214 C217 111.4(11) . . ?
C215 C214 C217 108.8(10) . . ?
C216 C214 C211 112.8(8) . . ?
C215 C214 C211 106.0(7) . . ?
C217 C214 C211 110.3(8) . . ?
C223 C218 C219 117.0(6) . . ?
C223 C218 P3 120.2(5) . . ?
C219 C218 P3 122.8(5) . . ?
C218 C219 C220 120.9(7) . . ?
C221 C220 C219 122.9(7) . . ?
C220 C221 C222 115.9(7) . . ?
C220 C221 C224 124.7(7) . . ?
C222 C221 C224 119.4(7) . . ?
C221 C222 C223 121.9(7) . . ?
C218 C223 C222 121.4(7) . . ?
C225 C224 C226 114.5(12) . . ?
C225 C224 C227 109.6(14) . . ?
C226 C224 C227 97.3(11) . . ?
C225 C224 C221 113.0(9) . . ?
C226 C224 C221 110.3(7) . . ?
C227 C224 C221 111.1(8) . . ?
C229 C228 C233 117.9(7) . . ?
C229 C228 P1 120.8(6) . . ?
C233 C228 P1 121.3(5) . . ?
C228 C229 C230 121.7(8) . . ?
C231 C230 C229 122.2(8) . . ?
C232 C231 C230 114.6(7) . . ?
C232 C231 C234 122.6(8) . . ?
C230 C231 C234 122.7(7) . . ?
C231 C232 C233 123.8(8) . . ?
C228 C233 C232 119.7(7) . . ?
C237 C234 C236 108.8(9) . . ?
C237 C234 C235 109.6(8) . . ?
C236 C234 C235 107.3(8) . . ?
C237 C234 C231 109.8(7) . . ?
C236 C234 C231 113.6(7) . . ?
C235 C234 C231 107.7(8) . . ?
O36 C239 O37 126.9(6) . . ?
O36 C239 C140 116.8(6) . . ?
O37 C239 C140 116.2(6) . . ?
O38 C240 O39 124.6(6) . . ?
O38 C240 C113 118.4(5) . . ?
O39 C240 C113 117.0(5) . . ?
O6 C241 O5 128.2(6) . . ?
O6 C241 C281 118.7(8) . . ?
O5 C241 C281 112.9(8) . . ?
O35 C242 O34 125.1(6) . . ?
O35 C242 C153 120.1(6) . . ?
O34 C242 C153 114.8(6) . . ?
N2 C243 C244 171.0(16) . . ?
N3 C247 C246 177.1(19) . . ?
N9 C258 C272 172.0(12) . . ?
N5 C265 C262 173.0(15) . . ?
C268 C267 C60 118.9(15) . . ?
C267 C268 C63 121.2(16) . . ?
C97 C270 C95 121.0(8) . . ?
C316 C281 C287 117.2(11) . . ?
C316 C281 C241 118.9(11) . . ?
C287 C281 C241 115.1(9) . . ?
C149 C303 C151 147.1(17) . . ?
N4 C305 C279 145(2) . . ?
C73 O1 Fe12 129.6(4) . . ?
C44 O2 Fe10 130.4(4) . . ?
C44 O3 Fe11 126.5(4) . . ?
Fe7 O4 Fe11 117.30(19) 2_656 . ?
Fe7 O4 Fe12 118.2(2) 2_656 . ?
Fe11 O4 Fe12 123.9(2) . . ?
C241 O5 Fe9 127.8(4) . . ?
C241 O6 Fe12 126.8(4) . . ?
C15 O7 Fe8 127.8(4) . . ?
C15 O8 Fe10 125.3(4) . . ?
C16 O9 Fe8 128.0(4) . . ?
C16 O10 Fe7 133.1(4) . . ?
Fe8 O11 Fe9 123.9(2) . . ?
Fe8 O11 Fe10 123.0(2) . . ?
Fe9 O11 Fe10 106.83(18) . . ?
P6 O12 Fe10 125.0(2) . . ?
P6 O12 Fe9 123.8(2) . . ?
Fe10 O12 Fe9 93.74(15) . . ?
Fe11 O13 Fe10 122.35(18) . . ?
C30 O14 Fe8 130.2(4) . . ?
C30 O15 Fe9 126.8(4) . . ?
P6 O16 Fe11 125.6(2) . . ?
P5 O18 Fe10 134.2(2) . . ?
P5 O19 Fe8 122.7(2) . . ?
P5 O19 Fe7 129.2(2) . . ?
Fe8 O19 Fe7 100.72(16) . . ?
C180 O20 Fe2 128.0(4) . . ?
C166 O21 Fe3 135.7(4) . . ?
C166 O22 Fe2 130.7(4) . . ?
P1 O23 Fe2 138.0(2) . . ?
P1 O24 Fe4 123.8(2) . . ?
P1 O24 Fe3 128.4(2) . . ?
Fe4 O24 Fe3 101.13(15) . . ?
P3 O25 Fe2 126.5(2) . . ?
P3 O26 Fe1 126.2(2) . . ?
P2 O27 Fe5 135.5(2) . . ?
P2 O28 Fe1 140.7(2) . . ?
P2 O29 Fe3 127.9(2) . . ?
P2 O29 Fe4 123.8(2) . . ?
Fe3 O29 Fe4 100.29(15) . . ?
Fe3 O30 Fe1 118.60(18) . . ?
Fe3 O30 Fe2 117.82(18) . . ?
Fe1 O30 Fe2 123.1(2) . . ?
C126 O31 Fe4 128.3(4) . . ?
C126 O32 Fe3 133.7(4) . . ?
C194 O33 Fe4 131.3(4) . . ?
C242 O34 Fe3 133.5(4) . . ?
C242 O35 Fe1 132.1(4) . . ?
C239 O36 Fe1 124.7(4) . . ?
C239 O37 Fe6 133.6(4) . . ?
C240 O38 Fe5 126.9(4) . . ?
C240 O39 Fe4 129.4(4) . . ?
P4 O40 Fe11 138.7(3) 2_656 . ?
P5 O50 Fe12 138.4(3) 2_656 . ?
P4 O51 Fe9 132.9(2) . . ?
C96 O52 Fe11 129.8(5) 2_656 . ?
C96 O54 Fe7 135.6(5) . . ?
Fe1 O56 Fe6 122.12(18) . . ?
P1 O57 Fe6 133.0(2) 2_565 . ?
C194 O58 Fe6 124.9(4) 2_565 . ?
P3 O59 Fe5 124.2(2) 2_565 . ?
P3 O59 Fe6 124.4(2) 2_565 2_565 ?
Fe5 O59 Fe6 93.71(15) . 2_565 ?
C180 O60 Fe5 127.8(4) 2_565 . ?
P4 O61 Fe7 128.2(2) . . ?
P4 O61 Fe8 124.2(2) . . ?
Fe7 O61 Fe8 100.74(16) . . ?
Fe4 O62 Fe5 123.9(2) . . ?
Fe4 O62 Fe6 123.8(2) . 2_565 ?
Fe5 O62 Fe6 106.30(18) . 2_565 ?
Fe2 O63 Fe5 121.55(19) 2_565 . ?
Fe9 O64 Fe12 121.19(19) . . ?
C73 O65 Fe7 135.4(5) 2_656 . ?

loop_
_geom_bond_atom_site_label_1
_geom_bond_atom_site_label_2
_geom_bond_distance
_geom_bond_site_symmetry_2
_geom_bond_publ_flag
O17 P6 1.515(4) . ?
O17 Fe12 1.969(4) . ?
Fe1 O26 1.981(4) . ?
Fe1 O30 1.987(4) . ?
Fe1 O28 1.992(4) . ?
Fe1 O56 2.004(4) . ?
Fe1 O35 2.030(4) . ?
Fe1 O36 2.112(4) . ?
Fe2 O25 1.965(4) . ?
Fe2 O23 1.987(4) . ?
Fe2 O30 2.003(4) . ?
Fe2 O63 2.016(4) 2_565 ?
Fe2 O22 2.020(4) . ?
Fe2 O20 2.105(4) . ?
Fe3 O30 1.893(4) . ?
Fe3 O21 1.966(4) . ?
Fe3 O34 1.998(4) . ?
Fe3 O32 2.094(4) . ?
Fe3 O29 2.096(4) . ?
Fe3 O24 2.101(4) . ?
Fe4 O62 1.855(4) . ?
Fe4 O33 2.011(4) . ?
Fe4 O39 2.026(4) . ?
Fe4 O31 2.041(4) . ?
Fe4 O24 2.081(4) . ?
Fe4 O29 2.111(4) . ?
Fe5 O62 1.917(4) . ?
Fe5 O27 1.985(4) . ?
Fe5 O60 1.997(4) . ?
Fe5 O63 2.018(4) . ?
Fe5 O38 2.049(4) . ?
Fe5 O59 2.098(4) . ?
Fe6 O62 1.936(4) 2_565 ?
Fe6 O57 1.974(4) . ?
Fe6 O37 1.993(4) . ?
Fe6 O56 2.019(4) . ?
Fe6 O58 2.040(4) . ?
Fe6 O59 2.128(4) 2_565 ?
Fe7 O4 1.891(4) 2_656 ?
Fe7 O65 1.967(5) . ?
Fe7 O54 1.970(5) . ?
Fe7 O10 2.075(5) . ?
Fe7 O61 2.097(4) . ?
Fe7 O19 2.103(4) . ?
Fe8 O11 1.864(4) . ?
Fe8 O9 2.015(4) . ?
Fe8 O7 2.019(4) . ?
Fe8 O14 2.022(4) . ?
Fe8 O19 2.097(4) . ?
Fe8 O61 2.102(4) . ?
Fe9 O11 1.918(4) . ?
Fe9 O51 1.971(4) . ?
Fe9 O64 2.002(4) . ?
Fe9 O5 2.005(4) . ?
Fe9 O15 2.036(5) . ?
Fe9 O12 2.118(4) . ?
Fe10 O11 1.928(4) . ?
Fe10 O18 1.957(4) . ?
Fe10 O2 2.003(4) . ?
Fe10 O13 2.022(4) . ?
Fe10 O8 2.050(4) . ?
Fe10 O12 2.114(4) . ?
Fe11 O16 1.972(4) . ?
Fe11 O4 1.982(4) . ?
Fe11 O40 1.994(4) . ?
Fe11 O13 2.007(4) . ?
Fe11 O52 2.025(5) . ?
Fe11 O3 2.085(4) . ?
Fe12 O50 1.984(4) . ?
Fe12 O4 1.992(4) . ?
Fe12 O64 2.017(4) . ?
Fe12 O1 2.020(5) . ?
Fe12 O6 2.113(4) . ?
P1 O57 1.516(4) 2_565 ?
P1 O23 1.522(4) . ?
P1 O24 1.558(4) . ?
P1 C228 1.797(6) . ?
P2 O27 1.510(4) . ?
P2 O28 1.520(4) . ?
P2 O29 1.563(4) . ?
P2 C208 1.776(6) . ?
P3 O26 1.503(4) . ?
P3 O25 1.522(4) . ?
P3 O59 1.568(4) 2_565 ?
P3 C218 1.795(6) . ?
P4 O40 1.512(5) 2_656 ?
P4 O51 1.518(4) . ?
P4 O61 1.543(4) . ?
P4 C84 1.761(6) . ?
P5 O50 1.513(5) 2_656 ?
P5 O18 1.520(4) . ?
P5 O19 1.555(4) . ?
P5 C104 1.761(7) . ?
P6 O16 1.522(4) . ?
P6 O12 1.556(4) . ?
P6 C94 1.782(6) . ?
C257 C110 1.64(3) . ?
C149 C303 1.349(16) . ?
C149 C148 1.436(15) . ?
C148 C147 1.35(2) . ?
C147 C152 1.409(19) . ?
C147 C140 1.541(14) . ?
N4 C305 1.257(16) . ?
C2 C3 1.522(9) . ?
C2 C9 1.534(10) . ?
C2 C15 1.533(9) . ?
C3 C4 1.388(10) . ?
C3 C8 1.413(9) . ?
C4 C5 1.376(10) . ?
C5 C6 1.370(11) . ?
C6 C7 1.376(11) . ?
C7 C8 1.369(10) . ?
C9 C10 1.356(12) . ?
C9 C14 1.361(13) . ?
C10 C11 1.450(13) . ?
C11 C12 1.275(14) . ?
C12 C13 1.455(17) . ?
C13 C14 1.390(15) . ?
C15 O8 1.249(8) . ?
C15 O7 1.281(7) . ?
C16 O10 1.235(8) . ?
C16 O9 1.275(8) . ?
C16 C17 1.531(9) . ?
C17 C24 1.512(9) . ?
C17 C18 1.534(10) . ?
C18 C23 1.324(11) . ?
C18 C19 1.380(12) . ?
C19 C20 1.432(14) . ?
C20 C21 1.332(16) . ?
C21 C22 1.385(15) . ?
C22 C23 1.325(13) . ?
C24 C29 1.369(9) . ?
C24 C25 1.406(10) . ?
C25 C26 1.371(11) . ?
C26 C27 1.344(12) . ?
C27 C28 1.421(11) . ?
C28 C29 1.372(9) . ?
C316 C281 1.248(15) . ?
C316 C278 1.359(13) . ?
C316 C80 1.396(14) . ?
C80 C284 1.378(17) . ?
C284 C297 1.342(19) . ?
C297 C277 1.468(15) . ?
C277 C278 1.371(12) . ?
C30 O15 1.248(8) . ?
C30 O14 1.271(7) . ?
C30 C31 1.526(9) . ?
C31 C32 1.528(9) . ?
C31 C38 1.544(9) . ?
C32 C37 1.338(11) . ?
C32 C33 1.364(11) . ?
C33 C34 1.398(12) . ?
C34 C35 1.335(15) . ?
C35 C36 1.350(16) . ?
C36 C37 1.419(14) . ?
C38 C39 1.367(10) . ?
C38 C43 1.374(10) . ?
C39 C40 1.353(12) . ?
C40 C41 1.368(14) . ?
C41 C42 1.376(14) . ?
C42 C43 1.398(11) . ?
C44 O3 1.232(8) . ?
C44 O2 1.272(8) . ?
C44 C45 1.544(9) . ?
C45 C46 1.474(11) . ?
C45 C52 1.513(10) . ?
C46 C47 1.366(12) . ?
C46 C51 1.371(13) . ?
C47 C48 1.355(13) . ?
C48 C49 1.312(16) . ?
C49 C50 1.33(2) . ?
C50 C51 1.381(18) . ?
C301 C287 1.351(15) . ?
C301 C322 1.48(2) . ?
C322 C318 1.410(16) . ?
C318 C309 1.433(16) . ?
C309 C320 1.29(2) . ?
C320 C287 1.385(14) . ?
C287 C281 1.460(16) . ?
C52 C53 1.154(14) . ?
C52 C57 1.388(17) . ?
C53 C274 1.39(2) . ?
C274 C276 1.10(3) . ?
C276 C275 1.43(3) . ?
C275 C57 1.50(2) . ?
C282 C292 1.222(16) . ?
C282 C321 1.26(4) . ?
C282 C71 1.512(15) . ?
C321 C323 1.20(4) . ?
C323 C324 1.62(4) . ?
C324 C325 1.35(3) . ?
C325 C292 1.338(19) . ?
C78 C330 1.30(2) . ?
C78 C326 1.427(17) . ?
C78 C71 1.454(12) . ?
C326 C327 1.48(2) . ?
C327 C328 1.55(3) . ?
C328 C329 1.48(3) . ?
C329 C330 1.31(3) . ?
C58 C65 1.514(12) . ?
C58 C59 1.514(11) . ?
C58 C73 1.573(9) . ?
C59 C60 1.325(14) . ?
C59 C64 1.379(13) . ?
C60 C267 1.416(17) . ?
C63 C268 1.38(2) . ?
C63 C64 1.53(2) . ?
C65 C70 1.358(14) . ?
C65 C66 1.413(13) . ?
C66 C67 1.411(15) . ?
C67 C68 1.488(19) . ?
C68 C69 1.16(2) . ?
C69 C70 1.42(2) . ?
C71 C96 1.538(10) . ?
C73 O65 1.214(8) 2_656 ?
C73 O1 1.264(8) . ?
C84 C85 1.358(11) . ?
C84 C89 1.390(10) . ?
C85 C86 1.359(11) . ?
C86 C87 1.344(11) . ?
C87 C88 1.371(10) . ?
C87 C90 1.536(9) . ?
C88 C89 1.380(10) . ?
C90 C92 1.520(12) . ?
C90 C91 1.526(11) . ?
C90 C93 1.565(11) . ?
C94 C95 1.320(11) . ?
C94 C99 1.348(9) . ?
C95 C270 1.430(12) . ?
C96 O52 1.240(9) 2_656 ?
C96 O54 1.252(9) . ?
C97 C270 1.330(11) . ?
C97 C98 1.336(11) . ?
C97 C100 1.504(10) . ?
C98 C99 1.409(11) . ?
C100 C101 1.505(12) . ?
C100 C103 1.518(11) . ?
C100 C102 1.519(12) . ?
C104 C109 1.353(14) . ?
C104 C105 1.394(12) . ?
C105 C106 1.384(13) . ?
C106 C107 1.40(2) . ?
C107 C108 1.43(2) . ?
C107 C110 1.595(16) . ?
C108 C109 1.445(13) . ?
C110 C112 1.27(2) . ?
C110 C111 1.512(17) . ?
C113 C120 1.494(9) . ?
C113 C240 1.508(9) . ?
C113 C114 1.554(10) . ?
C114 C119 1.391(11) . ?
C114 C115 1.422(11) . ?
C115 C116 1.422(11) . ?
C116 C117 1.362(13) . ?
C117 C118 1.360(15) . ?
C118 C119 1.426(14) . ?
C120 C121 1.372(9) . ?
C120 C125 1.389(10) . ?
C121 C122 1.399(10) . ?
C122 C123 1.380(12) . ?
C123 C124 1.416(12) . ?
C124 C125 1.362(11) . ?
C126 O32 1.249(8) . ?
C126 O31 1.258(7) . ?
C126 C127 1.505(9) . ?
C127 C134 1.493(10) . ?
C127 C128 1.513(10) . ?
C128 C129 1.380(11) . ?
C128 C133 1.450(11) . ?
C129 C130 1.383(11) . ?
C130 C131 1.336(15) . ?
C131 C132 1.36(2) . ?
C132 C133 1.406(15) . ?
C134 C135 1.343(11) . ?
C134 C139 1.401(11) . ?
C135 C136 1.344(12) . ?
C136 C137 1.311(16) . ?
C137 C138 1.415(18) . ?
C138 C139 1.352(16) . ?
C140 C141 1.487(11) . ?
C140 C239 1.540(9) . ?
C141 C146 1.306(14) . ?
C141 C142 1.356(11) . ?
C142 C143 1.414(11) . ?
C143 C144 1.380(15) . ?
C144 C145 1.46(2) . ?
C145 C146 1.356(19) . ?
C151 C152 1.379(18) . ?
C151 C303 1.48(2) . ?
C153 C154 1.522(10) . ?
C153 C160 1.537(11) . ?
C153 C242 1.544(9) . ?
C154 C159 1.242(16) . ?
C154 C155 1.255(16) . ?
C155 C156 1.438(18) . ?
C156 C157 1.305(19) . ?
C157 C158 1.21(2) . ?
C158 C159 1.36(2) . ?
C160 C165 1.338(12) . ?
C160 C161 1.357(12) . ?
C161 C162 1.400(13) . ?
C162 C163 1.322(15) . ?
C163 C164 1.379(19) . ?
C164 C165 1.410(16) . ?
C166 O22 1.244(7) . ?
C166 O21 1.263(7) . ?
C166 C167 1.542(9) . ?
C167 C168 1.492(11) . ?
C167 C174 1.542(9) . ?
C168 C169 1.388(11) . ?
C168 C173 1.392(11) . ?
C169 C170 1.382(12) . ?
C170 C171 1.401(13) . ?
C171 C172 1.359(16) . ?
C172 C173 1.301(14) . ?
C174 C175 1.360(10) . ?
C174 C179 1.374(10) . ?
C175 C176 1.398(11) . ?
C176 C177 1.377(14) . ?
C177 C178 1.429(14) . ?
C178 C179 1.356(11) . ?
C180 O20 1.244(7) . ?
C180 O60 1.280(7) 2_565 ?
C180 C181 1.528(9) . ?
C181 C188 1.470(13) . ?
C181 C182 1.477(10) . ?
C182 C187 1.383(10) . ?
C182 C183 1.407(10) . ?
C183 C184 1.391(12) . ?
C184 C185 1.364(12) . ?
C185 C186 1.414(12) . ?
C186 C187 1.371(12) . ?
C188 C193 1.218(12) . ?
C188 C189 1.497(14) . ?
C189 C190 1.459(15) . ?
C190 C191 1.353(14) . ?
C191 C192 1.278(14) . ?
C192 C193 1.322(13) . ?
C194 O58 1.246(7) 2_565 ?
C194 O33 1.271(7) . ?
C194 C195 1.541(9) . ?
C195 C202 1.493(9) . ?
C195 C196 1.560(9) . ?
C196 C201 1.363(10) . ?
C196 C197 1.378(9) . ?
C197 C198 1.404(10) . ?
C198 C199 1.332(10) . ?
C199 C200 1.340(12) . ?
C200 C201 1.409(12) . ?
C202 C207 1.371(10) . ?
C202 C203 1.373(10) . ?
C203 C204 1.419(10) . ?
C204 C205 1.374(12) . ?
C205 C206 1.315(12) . ?
C206 C207 1.380(11) . ?
C208 C213 1.374(10) . ?
C208 C209 1.378(10) . ?
C209 C210 1.378(11) . ?
C210 C211 1.392(12) . ?
C211 C212 1.349(11) . ?
C211 C214 1.551(10) . ?
C212 C213 1.373(10) . ?
C214 C216 1.483(15) . ?
C214 C215 1.509(13) . ?
C214 C217 1.519(17) . ?
C218 C223 1.359(9) . ?
C218 C219 1.363(9) . ?
C219 C220 1.365(11) . ?
C220 C221 1.354(11) . ?
C221 C222 1.366(10) . ?
C221 C224 1.547(10) . ?
C222 C223 1.370(10) . ?
C224 C225 1.328(16) . ?
C224 C226 1.428(12) . ?
C224 C227 1.499(16) . ?
C228 C229 1.312(10) . ?
C228 C233 1.341(9) . ?
C229 C230 1.395(13) . ?
C230 C231 1.348(12) . ?
C231 C232 1.334(10) . ?
C231 C234 1.540(10) . ?
C232 C233 1.395(10) . ?
C234 C237 1.464(12) . ?
C234 C236 1.482(13) . ?
C234 C235 1.533(14) . ?
C239 O36 1.250(8) . ?
C239 O37 1.259(7) . ?
C240 O38 1.254(7) . ?
C240 O39 1.267(7) . ?
C241 O6 1.227(9) . ?
C241 O5 1.268(9) . ?
C241 C281 1.573(12) . ?
C242 O35 1.226(8) . ?
C242 O34 1.269(8) . ?
C243 N2 1.142(15) . ?
C243 C244 1.446(13) . ?
C246 C247 1.41(2) . ?
C247 N3 1.104(19) . ?
C258 N9 1.107(13) . ?
C258 C272 1.433(14) . ?
C262 C265 1.51(2) . ?
C265 N5 1.098(16) . ?
C267 C268 1.290(19) . ?
C279 C305 1.52(2) . ?
O4 Fe7 1.891(4) 2_656 ?
O40 P4 1.512(5) 2_656 ?
O50 P5 1.513(5) 2_656 ?
O52 C96 1.240(9) 2_656 ?
O57 P1 1.516(4) 2_565 ?
O58 C194 1.246(7) 2_565 ?
O59 P3 1.568(4) 2_565 ?
O59 Fe6 2.128(4) 2_565 ?
O60 C180 1.280(7) 2_565 ?
O62 Fe6 1.936(4) 2_565 ?
O63 Fe2 2.016(4) 2_565 ?
O65 C73 1.214(8) 2_656 ?
